data_7116445
loop_
_publ_author_name
'Ayana Kashima'
'Mika Sakate'
'Hiromi Ota'
'Akira Fuyuhiro'
'Yukinari Sunatsuki'
'Takayoshi Suzuki'

_publ_section_title
;
 Thyminate(2-)-bridged cyclic tetranuclear rhodium(III) complexes formed
 by a template of a sodium, calcium or lanthanoid ion
;
_journal_name_full Chem.Commun.
_journal_page_first 1889
_journal_paper_doi 10.1039/C4cc09087J
_journal_volume 51
_journal_year 2015
_chemical_formula_moiety 'C60 H76 Dy N10 O14 Rh4 1+, N O3 1-, C5 H6 N2 O2, C H4 O'
_chemical_formula_sum 'C66 H86 Dy N13 O20 Rh4'
_chemical_formula_weight 1955.62
_chemical_name_systematic
; 
 ? 
;
_space_group_IT_number 14
_symmetry_cell_setting monoclinic
_symmetry_space_group_name_Hall '-P 2ybc'
_symmetry_space_group_name_H-M 'P 1 21/c 1'
_atom_sites_solution_hydrogens geom
_atom_sites_solution_primary direct
_atom_sites_solution_secondary difmap
_audit_creation_method SHELXL-97
_audit_update_record
;
2014-11-12 deposited with the CCDC.
2014-12-11 downloaded from the CCDC.
;
_cell_angle_alpha 90.00
_cell_angle_beta 93.975(1)
_cell_angle_gamma 90.00
_cell_formula_units_Z 4
_cell_length_a 13.9749(6)
_cell_length_b 18.7743(6)
_cell_length_c 28.0431(10)
_cell_measurement_reflns_used 53964
_cell_measurement_temperature 191(2)
_cell_measurement_theta_max 27.48
_cell_measurement_theta_min 3.04
_cell_volume 7339.9(5)
_computing_cell_refinement 'RAPID AUTO'
_computing_data_collection 'RAPID AUTO'
_computing_data_reduction 'RAPID AUTO'
_computing_publication_material SHELXL-97
_computing_structure_refinement SHELXL-97
_computing_structure_solution SIR2004
_diffrn_ambient_temperature 191(2)
_diffrn_detector_area_resol_mean 10.00
_diffrn_measured_fraction_theta_full 0.996
_diffrn_measured_fraction_theta_max 0.996
_diffrn_measurement_device_type 'Rigaku R-AXIS RAPID'
_diffrn_measurement_method \w
_diffrn_radiation_monochromator graphite
_diffrn_radiation_source 'fine-focus sealed tube'
_diffrn_radiation_type 'Mo K\a'
_diffrn_radiation_wavelength 0.71075
_diffrn_reflns_av_R_equivalents 0.0521
_diffrn_reflns_av_sigmaI/netI 0.0418
_diffrn_reflns_limit_h_max 18
_diffrn_reflns_limit_h_min -18
_diffrn_reflns_limit_k_max 24
_diffrn_reflns_limit_k_min -24
_diffrn_reflns_limit_l_max 33
_diffrn_reflns_limit_l_min -36
_diffrn_reflns_number 70811
_diffrn_reflns_theta_full 27.48
_diffrn_reflns_theta_max 27.48
_diffrn_reflns_theta_min 3.04
_exptl_absorpt_coefficient_mu 1.966
_exptl_absorpt_correction_T_max 0.6945
_exptl_absorpt_correction_T_min 0.4716
_exptl_absorpt_correction_type numerical
_exptl_absorpt_process_details NUMABS
_exptl_crystal_colour orange
_exptl_crystal_density_diffrn 1.770
_exptl_crystal_density_method 'not measured'
_exptl_crystal_description block
_exptl_crystal_F_000 3916
_exptl_crystal_size_max 0.45
_exptl_crystal_size_mid 0.30
_exptl_crystal_size_min 0.20
_refine_diff_density_max 2.895
_refine_diff_density_min -1.848
_refine_diff_density_rms 0.147
_refine_ls_extinction_method none
_refine_ls_goodness_of_fit_ref 0.965
_refine_ls_hydrogen_treatment constr
_refine_ls_matrix_type full
_refine_ls_number_parameters 937
_refine_ls_number_reflns 16784
_refine_ls_number_restraints 0
_refine_ls_restrained_S_all 0.965
_refine_ls_R_factor_all 0.0602
_refine_ls_R_factor_gt 0.0507
_refine_ls_shift/su_max 0.001
_refine_ls_shift/su_mean 0.000
_refine_ls_structure_factor_coef Fsqd
_refine_ls_weighting_details 'calc w=1/[\s^2^(Fo^2^)+(0.0630P)^2^+52.9780P] where P=(Fo^2^+2Fc^2^)/3'
_refine_ls_weighting_scheme calc
_refine_ls_wR_factor_gt 0.1262
_refine_ls_wR_factor_ref 0.1323
_reflns_number_gt 14397
_reflns_number_total 16784
_reflns_threshold_expression >2sigma(I)
_cod_data_source_file c4cc09087j2a.cif
_cod_data_source_block Rh4DyNO3
_cod_database_code 7116445

loop_
_symmetry_equiv_pos_as_xyz
'x, y, z'
'-x, y+1/2, -z+1/2'
'-x, -y, -z'
'x, -y-1/2, z-1/2'

loop_
_atom_site_label
_atom_site_type_symbol
_atom_site_fract_x
_atom_site_fract_y
_atom_site_fract_z
_atom_site_U_iso_or_equiv
_atom_site_adp_type
_atom_site_occupancy
_atom_site_symmetry_multiplicity
_atom_site_calc_flag
_atom_site_refinement_flags
Dy1 Dy 0.765324(17) 0.243323(12) 0.246803(8) 0.02080(7) Uani 1 1 d .
Rh1 Rh 0.90097(3) 0.41837(2) 0.348541(15) 0.02742(10) Uani 1 1 d .
Rh2 Rh 0.56010(3) 0.20164(2) 0.367889(15) 0.02769(10) Uani 1 1 d .
Rh3 Rh 0.49655(3) 0.19553(2) 0.145117(16) 0.02998(11) Uani 1 1 d .
Rh4 Rh 0.87452(3) 0.37761(2) 0.125174(15) 0.02581(10) Uani 1 1 d .
O1 O 0.7831(3) 0.2795(2) 0.32310(14) 0.0363(9) Uani 1 1 d .
O2 O 0.5159(3) 0.3022(2) 0.39891(17) 0.0412(10) Uani 1 1 d .
O3 O 0.6292(3) 0.1882(2) 0.26451(15) 0.0341(9) Uani 1 1 d .
O4 O 0.3856(3) 0.2693(3) 0.16880(16) 0.0428(10) Uani 1 1 d .
O5 O 0.7181(3) 0.2337(2) 0.16722(14) 0.0345(9) Uani 1 1 d .
O6 O 0.7545(3) 0.4388(2) 0.09064(14) 0.0343(9) Uani 1 1 d .
O7 O 0.8769(3) 0.3248(2) 0.23060(15) 0.0322(9) Uani 1 1 d .
O8 O 0.8494(3) 0.5210(2) 0.31792(15) 0.0369(9) Uani 1 1 d .
O9 O 0.8260(8) 0.1273(5) 0.2318(5) 0.227(9) Uani 1 1 d .
O10 O 0.8921(8) 0.1723(4) 0.2830(4) 0.176(6) Uani 1 1 d .
O11 O 0.9388(5) 0.0708(3) 0.2721(3) 0.096(3) Uani 1 1 d .
O12 O 0.6717(3) 0.3414(2) 0.23672(18) 0.0444(11) Uani 1 1 d .
O13 O 0.5650(5) 0.3887(3) 0.2772(3) 0.081(2) Uani 1 1 d .
O14 O 0.5911(7) 0.4287(4) 0.2085(3) 0.116(3) Uani 1 1 d .
O15 O 0.8975(7) 0.8176(6) -0.0270(3) 0.121(3) Uani 1 1 d .
O16 O 0.8276(7) 0.8130(5) 0.0373(3) 0.111(3) Uani 1 1 d .
O17 O 0.8344(8) 0.9151(5) 0.0006(4) 0.124(3) Uani 1 1 d .
O18 O 0.8369(6) 0.6283(4) 0.0921(3) 0.088(2) Uani 1 1 d .
O19 O 0.7137(6) 0.4905(4) -0.0304(3) 0.089(2) Uani 1 1 d .
O20 O 0.6907(9) 0.8851(9) 0.1011(5) 0.191(6) Uani 1 1 d .
N1 N 0.7603(4) 0.3854(3) 0.35946(17) 0.0339(11) Uani 1 1 d .
N2 N 0.6503(4) 0.2928(2) 0.36563(16) 0.0290(10) Uani 1 1 d .
N3 N 0.5013(4) 0.2315(3) 0.30049(18) 0.0325(10) Uani 1 1 d .
N4 N 0.5000(3) 0.2280(3) 0.21746(18) 0.0325(10) Uani 1 1 d .
N5 N 0.5848(4) 0.2811(3) 0.12918(17) 0.0324(10) Uani 1 1 d .
N6 N 0.7322(3) 0.3369(3) 0.12510(15) 0.0273(9) Uani 1 1 d .
N7 N 0.8527(3) 0.4289(2) 0.18999(17) 0.0295(10) Uani 1 1 d .
N8 N 0.8661(3) 0.4281(2) 0.27319(16) 0.0280(10) Uani 1 1 d .
N9 N 0.8874(4) 0.1213(3) 0.2630(2) 0.0421(13) Uani 1 1 d .
N10 N 0.6073(4) 0.3878(3) 0.24074(18) 0.0337(11) Uani 1 1 d .
N11 N 0.8572(6) 0.8484(6) 0.0015(4) 0.083(3) Uani 1 1 d .
N12 N 0.8257(7) 0.6723(5) 0.0207(3) 0.095(3) Uani 1 1 d .
H12 H 0.8520 0.7122 0.0315 0.113 Uiso 1 1 calc R
N13 N 0.7756(6) 0.5565(4) 0.0294(3) 0.071(2) Uani 1 1 d .
H13 H 0.7686 0.5203 0.0487 0.085 Uiso 1 1 calc R
C1 C 1.0259(4) 0.3521(3) 0.3575(2) 0.0365(13) Uani 1 1 d .
C2 C 1.0539(4) 0.4253(3) 0.3536(2) 0.0355(13) Uani 1 1 d .
C3 C 1.0161(4) 0.4631(3) 0.3925(2) 0.0351(13) Uani 1 1 d .
C4 C 0.9644(4) 0.4135(4) 0.4196(2) 0.0360(13) Uani 1 1 d .
C5 C 0.9717(4) 0.3453(3) 0.3985(2) 0.0370(13) Uani 1 1 d .
C6 C 1.0522(5) 0.2934(4) 0.3255(3) 0.0520(18) Uani 1 1 d .
H6A H 0.9938 0.2708 0.3113 0.062 Uiso 1 1 calc R
H6B H 1.0905 0.2580 0.3441 0.062 Uiso 1 1 calc R
H6C H 1.0896 0.3125 0.3002 0.062 Uiso 1 1 calc R
C7 C 1.1150(5) 0.4569(5) 0.3178(3) 0.0529(18) Uani 1 1 d .
H7A H 1.1738 0.4759 0.3341 0.063 Uiso 1 1 calc R
H7B H 1.0799 0.4954 0.3007 0.063 Uiso 1 1 calc R
H7C H 1.1316 0.4201 0.2950 0.063 Uiso 1 1 calc R
C8 C 1.0262(6) 0.5413(4) 0.4014(3) 0.057(2) Uani 1 1 d .
H8A H 0.9965 0.5676 0.3740 0.068 Uiso 1 1 calc R
H8B H 1.0943 0.5537 0.4057 0.068 Uiso 1 1 calc R
H8C H 0.9943 0.5540 0.4303 0.068 Uiso 1 1 calc R
C9 C 0.9147(6) 0.4292(5) 0.4642(2) 0.056(2) Uani 1 1 d .
H9A H 0.9447 0.4016 0.4909 0.067 Uiso 1 1 calc R
H9B H 0.8468 0.4161 0.4593 0.067 Uiso 1 1 calc R
H9C H 0.9201 0.4802 0.4715 0.067 Uiso 1 1 calc R
C10 C 0.9325(6) 0.2774(4) 0.4163(3) 0.055(2) Uani 1 1 d .
H10A H 0.8628 0.2814 0.4174 0.066 Uiso 1 1 calc R
H10B H 0.9615 0.2675 0.4485 0.066 Uiso 1 1 calc R
H10C H 0.9475 0.2384 0.3948 0.066 Uiso 1 1 calc R
C11 C 0.7311(4) 0.3182(3) 0.34868(18) 0.0306(12) Uani 1 1 d .
C12 C 0.5928(4) 0.3356(3) 0.3901(2) 0.0308(12) Uani 1 1 d .
C13 C 0.6211(5) 0.4053(3) 0.4028(2) 0.0338(13) Uani 1 1 d .
C14 C 0.7062(5) 0.4259(3) 0.3859(2) 0.0342(13) Uani 1 1 d .
H14 H 0.7285 0.4725 0.3936 0.041 Uiso 1 1 calc R
C15 C 0.5597(6) 0.4501(4) 0.4328(3) 0.0527(19) Uani 1 1 d .
H15A H 0.5406 0.4936 0.4154 0.063 Uiso 1 1 calc R
H15B H 0.5961 0.4627 0.4628 0.063 Uiso 1 1 calc R
H15C H 0.5023 0.4232 0.4399 0.063 Uiso 1 1 calc R
C16 C 0.6529(4) 0.1166(3) 0.3933(2) 0.0322(12) Uani 1 1 d .
C17 C 0.6058(5) 0.1477(3) 0.4318(2) 0.0347(13) Uani 1 1 d .
C18 C 0.5045(4) 0.1376(3) 0.4214(2) 0.0329(12) Uani 1 1 d .
C19 C 0.4885(4) 0.1022(3) 0.3764(2) 0.0320(12) Uani 1 1 d .
C20 C 0.5817(5) 0.0878(3) 0.3590(2) 0.0332(12) Uani 1 1 d .
C21 C 0.7588(5) 0.1154(4) 0.3887(3) 0.0477(17) Uani 1 1 d .
H21A H 0.7903 0.0900 0.4161 0.057 Uiso 1 1 calc R
H21B H 0.7832 0.1643 0.3881 0.057 Uiso 1 1 calc R
H21C H 0.7725 0.0910 0.3591 0.057 Uiso 1 1 calc R
C22 C 0.6535(6) 0.1831(4) 0.4747(2) 0.0478(16) Uani 1 1 d .
H22A H 0.6910 0.2238 0.4646 0.057 Uiso 1 1 calc R
H22B H 0.6961 0.1491 0.4920 0.057 Uiso 1 1 calc R
H22C H 0.6047 0.1997 0.4955 0.057 Uiso 1 1 calc R
C23 C 0.4276(5) 0.1646(4) 0.4505(3) 0.0485(17) Uani 1 1 d .
H23A H 0.3863 0.1250 0.4589 0.058 Uiso 1 1 calc R
H23B H 0.3892 0.2001 0.4321 0.058 Uiso 1 1 calc R
H23C H 0.4563 0.1865 0.4798 0.058 Uiso 1 1 calc R
C24 C 0.3946(5) 0.0817(4) 0.3515(3) 0.0471(17) Uani 1 1 d .
H24A H 0.3555 0.1245 0.3453 0.057 Uiso 1 1 calc R
H24B H 0.3608 0.0489 0.3717 0.057 Uiso 1 1 calc R
H24C H 0.4058 0.0583 0.3212 0.057 Uiso 1 1 calc R
C25 C 0.6001(6) 0.0452(4) 0.3163(2) 0.0482(17) Uani 1 1 d .
H25A H 0.6347 0.0016 0.3261 0.058 Uiso 1 1 calc R
H25B H 0.6389 0.0730 0.2952 0.058 Uiso 1 1 calc R
H25C H 0.5390 0.0325 0.2991 0.058 Uiso 1 1 calc R
C26 C 0.5444(4) 0.2150(3) 0.2610(2) 0.0323(13) Uani 1 1 d .
C27 C 0.4164(4) 0.2644(3) 0.2128(2) 0.0338(13) Uani 1 1 d .
C28 C 0.3723(4) 0.2875(4) 0.2533(2) 0.0389(14) Uani 1 1 d .
C29 C 0.4176(5) 0.2672(3) 0.2961(2) 0.0381(14) Uani 1 1 d .
H29 H 0.3879 0.2791 0.3246 0.046 Uiso 1 1 calc R
C30 C 0.2818(6) 0.3294(6) 0.2489(3) 0.074(3) Uani 1 1 d .
H30A H 0.2919 0.3753 0.2651 0.089 Uiso 1 1 calc R
H30B H 0.2311 0.3030 0.2637 0.089 Uiso 1 1 calc R
H30C H 0.2628 0.3376 0.2151 0.089 Uiso 1 1 calc R
C31 C 0.5479(5) 0.0887(3) 0.1426(2) 0.0392(14) Uani 1 1 d .
C32 C 0.4481(5) 0.0887(3) 0.1545(2) 0.0368(14) Uani 1 1 d .
C33 C 0.3931(5) 0.1210(3) 0.1152(2) 0.0363(13) Uani 1 1 d .
C34 C 0.4584(5) 0.1414(3) 0.0796(2) 0.0369(13) Uani 1 1 d .
C35 C 0.5529(5) 0.1197(3) 0.0973(2) 0.0395(14) Uani 1 1 d .
C36 C 0.6276(6) 0.0571(4) 0.1742(3) 0.056(2) Uani 1 1 d .
H36A H 0.6765 0.0935 0.1819 0.067 Uiso 1 1 calc R
H36B H 0.6564 0.0174 0.1576 0.067 Uiso 1 1 calc R
H36C H 0.6022 0.0398 0.2038 0.067 Uiso 1 1 calc R
C37 C 0.4099(6) 0.0587(4) 0.1982(3) 0.0541(19) Uani 1 1 d .
H37A H 0.3647 0.0202 0.1893 0.065 Uiso 1 1 calc R
H37B H 0.3768 0.0961 0.2150 0.065 Uiso 1 1 calc R
H37C H 0.4630 0.0398 0.2191 0.065 Uiso 1 1 calc R
C38 C 0.2887(5) 0.1340(4) 0.1120(3) 0.0495(17) Uani 1 1 d .
H38A H 0.2725 0.1655 0.1381 0.059 Uiso 1 1 calc R
H38B H 0.2548 0.0886 0.1144 0.059 Uiso 1 1 calc R
H38C H 0.2696 0.1565 0.0812 0.059 Uiso 1 1 calc R
C39 C 0.4283(6) 0.1735(4) 0.0323(2) 0.0548(19) Uani 1 1 d .
H39A H 0.4433 0.1405 0.0067 0.066 Uiso 1 1 calc R
H39B H 0.4628 0.2184 0.0285 0.066 Uiso 1 1 calc R
H39C H 0.3591 0.1827 0.0305 0.066 Uiso 1 1 calc R
C40 C 0.6422(6) 0.1286(4) 0.0714(3) 0.059(2) Uani 1 1 d .
H40A H 0.6708 0.0818 0.0663 0.071 Uiso 1 1 calc R
H40B H 0.6880 0.1583 0.0905 0.071 Uiso 1 1 calc R
H40C H 0.6263 0.1515 0.0404 0.071 Uiso 1 1 calc R
C41 C 0.6798(4) 0.2831(3) 0.14123(19) 0.0303(12) Uani 1 1 d .
C42 C 0.6916(4) 0.3918(3) 0.09997(17) 0.0249(10) Uani 1 1 d .
C43 C 0.5922(4) 0.3924(3) 0.08683(18) 0.0255(10) Uani 1 1 d .
C44 C 0.5442(4) 0.3347(3) 0.10291(19) 0.0292(11) Uani 1 1 d .
H44 H 0.4771 0.3322 0.0950 0.035 Uiso 1 1 calc R
C45 C 0.5466(5) 0.4500(3) 0.0555(2) 0.0384(14) Uani 1 1 d .
H45A H 0.4954 0.4729 0.0721 0.046 Uiso 1 1 calc R
H45B H 0.5197 0.4290 0.0255 0.046 Uiso 1 1 calc R
H45C H 0.5951 0.4855 0.0486 0.046 Uiso 1 1 calc R
C46 C 0.9885(5) 0.3018(3) 0.1311(2) 0.0371(14) Uani 1 1 d .
C47 C 0.9431(5) 0.2982(3) 0.0843(2) 0.0371(13) Uani 1 1 d .
C48 C 0.9524(4) 0.3651(4) 0.0622(2) 0.0341(13) Uani 1 1 d .
C49 C 1.0020(4) 0.4124(3) 0.0960(2) 0.0332(12) Uani 1 1 d .
C50 C 1.0266(4) 0.3725(3) 0.1381(2) 0.0349(13) Uani 1 1 d .
C51 C 1.0042(6) 0.2396(4) 0.1647(3) 0.058(2) Uani 1 1 d .
H51A H 1.0435 0.2036 0.1500 0.070 Uiso 1 1 calc R
H51B H 0.9421 0.2188 0.1713 0.070 Uiso 1 1 calc R
H51C H 1.0371 0.2560 0.1947 0.070 Uiso 1 1 calc R
C52 C 0.8934(6) 0.2331(4) 0.0629(3) 0.063(2) Uani 1 1 d .
H52A H 0.9245 0.2187 0.0341 0.075 Uiso 1 1 calc R
H52B H 0.8258 0.2442 0.0544 0.075 Uiso 1 1 calc R
H52C H 0.8977 0.1942 0.0862 0.075 Uiso 1 1 calc R
C53 C 0.9167(6) 0.3847(5) 0.0127(2) 0.057(2) Uani 1 1 d .
H53A H 0.8469 0.3784 0.0091 0.069 Uiso 1 1 calc R
H53B H 0.9469 0.3539 -0.0102 0.069 Uiso 1 1 calc R
H53C H 0.9326 0.4345 0.0066 0.069 Uiso 1 1 calc R
C54 C 1.0257(5) 0.4884(4) 0.0873(3) 0.058(2) Uani 1 1 d .
H54A H 1.0955 0.4947 0.0900 0.070 Uiso 1 1 calc R
H54B H 0.9968 0.5184 0.1111 0.070 Uiso 1 1 calc R
H54C H 1.0004 0.5023 0.0552 0.070 Uiso 1 1 calc R
C55 C 1.0796(6) 0.3993(5) 0.1826(3) 0.064(2) Uani 1 1 d .
H55A H 1.0434 0.4384 0.1959 0.077 Uiso 1 1 calc R
H55B H 1.1429 0.4165 0.1750 0.077 Uiso 1 1 calc R
H55C H 1.0871 0.3606 0.2060 0.077 Uiso 1 1 calc R
C56 C 0.8654(4) 0.3930(3) 0.2317(2) 0.0274(11) Uani 1 1 d .
C57 C 0.8478(4) 0.4990(3) 0.27494(18) 0.0262(11) Uani 1 1 d .
C58 C 0.8323(4) 0.5382(3) 0.2321(2) 0.0284(11) Uani 1 1 d .
C59 C 0.8371(4) 0.4995(3) 0.19162(19) 0.0291(11) Uani 1 1 d .
H59 H 0.8288 0.5241 0.1620 0.035 Uiso 1 1 calc R
C60 C 0.8203(5) 0.6176(3) 0.2330(3) 0.0434(15) Uani 1 1 d .
H60A H 0.7603 0.6307 0.2150 0.052 Uiso 1 1 calc R
H60B H 0.8744 0.6403 0.2185 0.052 Uiso 1 1 calc R
H60C H 0.8183 0.6337 0.2662 0.052 Uiso 1 1 calc R
C61 C 0.8170(8) 0.6207(5) 0.0499(4) 0.069(2) Uani 1 1 d .
C62 C 0.7463(6) 0.5474(4) -0.0176(3) 0.0573(19) Uani 1 1 d .
C63 C 0.7534(8) 0.6075(5) -0.0502(4) 0.073(3) Uani 1 1 d .
C64 C 0.7938(8) 0.6675(6) -0.0300(4) 0.082(3) Uani 1 1 d .
H64 H 0.8015 0.7079 -0.0497 0.098 Uiso 1 1 calc R
C65 C 0.7240(8) 0.6047(7) -0.1008(4) 0.086(3) Uani 1 1 d .
H65A H 0.7796 0.6139 -0.1194 0.104 Uiso 1 1 calc R
H65B H 0.6748 0.6410 -0.1084 0.104 Uiso 1 1 calc R
H65C H 0.6978 0.5575 -0.1089 0.104 Uiso 1 1 calc R
C66 C 0.7244(9) 0.9469(5) 0.0766(5) 0.090(3) Uani 1 1 d .

loop_
_atom_site_aniso_label
_atom_site_aniso_U_11
_atom_site_aniso_U_22
_atom_site_aniso_U_33
_atom_site_aniso_U_23
_atom_site_aniso_U_13
_atom_site_aniso_U_12
Dy1 0.02149(12) 0.02080(12) 0.02006(12) 0.00049(9) 0.00113(8) 0.00150(8)
Rh1 0.0274(2) 0.0307(2) 0.0238(2) -0.00587(17) -0.00104(16) -0.00210(16)
Rh2 0.0268(2) 0.0283(2) 0.0287(2) 0.00714(17) 0.00729(17) 0.00192(16)
Rh3 0.0299(2) 0.0289(2) 0.0299(2) 0.00037(17) -0.00675(17) -0.00203(17)
Rh4 0.0272(2) 0.0280(2) 0.0232(2) 0.00503(16) 0.00808(16) 0.00380(16)
O1 0.037(2) 0.044(2) 0.027(2) -0.0056(18) 0.0025(17) 0.0065(19)
O2 0.036(2) 0.042(2) 0.046(3) 0.005(2) 0.010(2) -0.0002(19)
O3 0.027(2) 0.032(2) 0.043(2) 0.0047(18) 0.0033(17) 0.0015(16)
O4 0.034(2) 0.053(3) 0.040(2) 0.008(2) -0.0018(19) 0.001(2)
O5 0.044(2) 0.032(2) 0.026(2) -0.0003(16) -0.0035(17) 0.0068(18)
O6 0.036(2) 0.034(2) 0.032(2) 0.0068(17) 0.0016(17) 0.0003(17)
O7 0.027(2) 0.0261(19) 0.044(2) 0.0017(17) 0.0074(17) -0.0002(15)
O8 0.045(3) 0.033(2) 0.034(2) -0.0024(18) 0.0031(18) 0.0027(18)
O9 0.183(10) 0.088(6) 0.377(18) -0.135(9) -0.213(12) 0.101(7)
O10 0.172(9) 0.079(5) 0.253(12) -0.087(7) -0.166(9) 0.087(6)
O11 0.071(4) 0.046(3) 0.166(8) -0.004(4) -0.032(5) 0.031(3)
O12 0.036(2) 0.029(2) 0.068(3) -0.003(2) -0.003(2) 0.0104(18)
O13 0.099(5) 0.056(4) 0.095(5) -0.005(3) 0.065(4) -0.006(3)
O14 0.182(9) 0.099(6) 0.068(4) 0.037(4) 0.016(5) 0.081(6)
O15 0.080(6) 0.184(10) 0.100(7) -0.016(7) 0.018(5) 0.002(6)
O16 0.119(7) 0.105(6) 0.111(6) 0.049(5) 0.020(5) 0.015(5)
O17 0.150(9) 0.078(6) 0.140(8) 0.034(6) -0.023(7) -0.023(6)
O18 0.096(5) 0.097(5) 0.069(4) -0.007(4) -0.017(4) 0.015(4)
O19 0.107(6) 0.076(5) 0.085(5) 0.000(4) 0.017(4) -0.001(4)
O20 0.123(10) 0.250(17) 0.197(14) -0.074(13) -0.006(9) 0.018(10)
N1 0.029(3) 0.048(3) 0.024(2) 0.003(2) 0.0033(19) -0.002(2)
N2 0.037(3) 0.024(2) 0.026(2) -0.0017(18) -0.0005(19) 0.0041(19)
N3 0.030(3) 0.033(2) 0.033(3) 0.011(2) -0.001(2) -0.001(2)
N4 0.025(2) 0.039(3) 0.034(3) -0.004(2) 0.008(2) -0.002(2)
N5 0.040(3) 0.029(2) 0.028(2) 0.000(2) 0.001(2) -0.001(2)
N6 0.023(2) 0.041(3) 0.0171(19) -0.0027(19) -0.0006(16) 0.0044(19)
N7 0.031(2) 0.029(2) 0.029(2) -0.0061(19) 0.0050(19) -0.0060(19)
N8 0.026(2) 0.028(2) 0.030(2) 0.0095(19) 0.0000(18) -0.0016(18)
N9 0.035(3) 0.026(3) 0.064(4) -0.003(2) -0.011(3) 0.010(2)
N10 0.036(3) 0.027(2) 0.038(3) 0.003(2) 0.005(2) 0.008(2)
N11 0.048(5) 0.117(8) 0.082(6) 0.011(6) -0.012(4) -0.016(5)
N12 0.122(8) 0.085(6) 0.081(6) -0.014(5) 0.039(6) -0.049(6)
N13 0.075(5) 0.073(5) 0.065(5) 0.022(4) 0.011(4) 0.006(4)
C1 0.024(3) 0.042(3) 0.042(3) -0.004(3) -0.008(2) 0.006(2)
C2 0.030(3) 0.043(3) 0.033(3) -0.002(3) -0.008(2) -0.005(2)
C3 0.035(3) 0.039(3) 0.029(3) -0.003(2) -0.010(2) -0.006(2)
C4 0.034(3) 0.047(3) 0.026(3) -0.001(3) -0.005(2) -0.006(3)
C5 0.033(3) 0.040(3) 0.036(3) 0.005(3) -0.008(2) -0.009(3)
C6 0.041(4) 0.058(4) 0.056(4) -0.013(4) -0.001(3) 0.009(3)
C7 0.044(4) 0.071(5) 0.044(4) 0.007(4) 0.006(3) -0.010(4)
C8 0.077(6) 0.038(4) 0.053(4) -0.008(3) -0.017(4) -0.015(4)
C9 0.060(5) 0.083(6) 0.024(3) -0.005(3) 0.004(3) 0.003(4)
C10 0.055(5) 0.046(4) 0.063(5) 0.020(4) -0.015(4) -0.013(3)
C11 0.028(3) 0.045(3) 0.018(2) 0.003(2) 0.000(2) 0.012(2)
C12 0.033(3) 0.032(3) 0.028(3) 0.008(2) 0.010(2) 0.004(2)
C13 0.044(3) 0.032(3) 0.026(3) 0.003(2) 0.007(2) 0.006(2)
C14 0.044(3) 0.029(3) 0.029(3) 0.002(2) -0.002(2) -0.004(2)
C15 0.070(5) 0.038(4) 0.053(4) 0.001(3) 0.027(4) 0.011(3)
C16 0.038(3) 0.028(3) 0.031(3) 0.009(2) 0.003(2) 0.007(2)
C17 0.040(3) 0.034(3) 0.030(3) 0.009(2) 0.002(2) -0.001(2)
C18 0.040(3) 0.029(3) 0.030(3) 0.009(2) 0.007(2) -0.004(2)
C19 0.036(3) 0.030(3) 0.031(3) 0.006(2) 0.005(2) -0.002(2)
C20 0.045(3) 0.027(3) 0.028(3) 0.007(2) 0.003(2) 0.004(2)
C21 0.038(4) 0.049(4) 0.057(4) 0.014(3) 0.008(3) 0.011(3)
C22 0.057(4) 0.045(4) 0.041(4) 0.005(3) -0.003(3) -0.006(3)
C23 0.055(4) 0.046(4) 0.047(4) 0.000(3) 0.025(3) -0.005(3)
C24 0.047(4) 0.045(4) 0.048(4) 0.009(3) -0.008(3) -0.014(3)
C25 0.072(5) 0.033(3) 0.041(4) 0.000(3) 0.013(3) 0.000(3)
C26 0.023(3) 0.020(2) 0.053(4) 0.007(2) -0.005(2) -0.002(2)
C27 0.029(3) 0.042(3) 0.029(3) 0.010(2) -0.006(2) -0.003(2)
C28 0.028(3) 0.052(4) 0.037(3) 0.005(3) 0.005(2) 0.011(3)
C29 0.040(3) 0.042(3) 0.033(3) 0.003(3) 0.007(3) 0.000(3)
C30 0.045(5) 0.104(7) 0.072(6) 0.019(5) 0.008(4) 0.039(5)
C31 0.045(4) 0.027(3) 0.043(3) -0.004(3) -0.010(3) 0.000(2)
C32 0.050(4) 0.027(3) 0.032(3) 0.003(2) -0.009(3) -0.009(3)
C33 0.042(3) 0.034(3) 0.032(3) 0.003(2) -0.007(3) -0.010(3)
C34 0.048(4) 0.031(3) 0.031(3) 0.000(2) -0.003(3) -0.009(3)
C35 0.045(4) 0.028(3) 0.045(4) -0.013(3) -0.001(3) -0.006(3)
C36 0.067(5) 0.039(4) 0.059(5) -0.012(3) -0.021(4) 0.013(3)
C37 0.072(5) 0.048(4) 0.043(4) 0.016(3) -0.001(4) -0.011(4)
C38 0.043(4) 0.049(4) 0.055(4) 0.009(3) -0.008(3) -0.008(3)
C39 0.078(6) 0.054(4) 0.032(3) 0.007(3) -0.006(3) -0.010(4)
C40 0.060(5) 0.056(5) 0.065(5) -0.020(4) 0.025(4) -0.013(4)
C41 0.045(3) 0.025(3) 0.021(2) 0.000(2) 0.004(2) 0.011(2)
C42 0.028(3) 0.030(3) 0.017(2) -0.001(2) 0.0076(19) -0.002(2)
C43 0.029(3) 0.026(3) 0.020(2) -0.001(2) 0.001(2) 0.004(2)
C44 0.027(3) 0.034(3) 0.027(3) -0.001(2) 0.001(2) -0.001(2)
C45 0.039(3) 0.035(3) 0.040(3) 0.000(3) -0.009(3) 0.009(3)
C46 0.037(3) 0.042(3) 0.034(3) 0.005(3) 0.015(3) 0.012(3)
C47 0.036(3) 0.040(3) 0.036(3) -0.007(3) 0.014(3) 0.003(3)
C48 0.028(3) 0.051(4) 0.026(3) 0.005(3) 0.010(2) 0.005(2)
C49 0.022(3) 0.043(3) 0.036(3) 0.005(3) 0.010(2) 0.002(2)
C50 0.027(3) 0.047(3) 0.030(3) -0.002(3) 0.001(2) 0.006(2)
C51 0.070(5) 0.052(4) 0.055(4) 0.018(4) 0.027(4) 0.034(4)
C52 0.055(5) 0.050(4) 0.083(6) -0.025(4) 0.013(4) 0.001(4)
C53 0.054(5) 0.091(6) 0.028(3) 0.009(4) 0.008(3) 0.013(4)
C54 0.041(4) 0.046(4) 0.091(6) 0.021(4) 0.023(4) -0.004(3)
C55 0.039(4) 0.100(7) 0.052(4) -0.015(4) -0.016(3) 0.006(4)
C56 0.022(3) 0.023(2) 0.037(3) -0.006(2) 0.006(2) -0.0026(19)
C57 0.025(3) 0.030(3) 0.024(2) 0.000(2) 0.001(2) -0.001(2)
C58 0.030(3) 0.025(3) 0.029(3) 0.001(2) 0.000(2) 0.000(2)
C59 0.030(3) 0.034(3) 0.023(2) 0.006(2) 0.003(2) -0.007(2)
C60 0.053(4) 0.027(3) 0.050(4) 0.002(3) -0.002(3) 0.001(3)
C61 0.087(7) 0.048(5) 0.070(6) 0.003(4) -0.015(5) 0.009(4)
C62 0.061(5) 0.050(4) 0.061(5) -0.012(4) 0.010(4) 0.003(4)
C63 0.086(7) 0.068(6) 0.067(6) -0.001(5) 0.016(5) 0.005(5)
C64 0.088(7) 0.072(6) 0.090(7) 0.018(6) 0.033(6) 0.001(5)
C65 0.071(7) 0.118(9) 0.073(6) 0.000(6) 0.025(5) 0.016(6)
C66 0.102(9) 0.052(5) 0.116(9) 0.013(6) 0.024(7) -0.006(5)

loop_
_atom_type_symbol
_atom_type_description
_atom_type_scat_dispersion_real
_atom_type_scat_dispersion_imag
_atom_type_scat_source
C C 0.0033 0.0016 'International Tables Vol C Tables 4.2.6.8 and 6.1.1.4'
H H 0.0000 0.0000 'International Tables Vol C Tables 4.2.6.8 and 6.1.1.4'
Dy Dy -0.1892 4.4098 'International Tables Vol C Tables 4.2.6.8 and 6.1.1.4'
N N 0.0061 0.0033 'International Tables Vol C Tables 4.2.6.8 and 6.1.1.4'
O O 0.0106 0.0060 'International Tables Vol C Tables 4.2.6.8 and 6.1.1.4'
Rh Rh -1.1178 0.9187 'International Tables Vol C Tables 4.2.6.8 and 6.1.1.4'

loop_
_geom_angle_atom_site_label_1
_geom_angle_atom_site_label_2
_geom_angle_atom_site_label_3
_geom_angle
O1 Dy1 O3 88.19(16)
O1 Dy1 O7 87.37(16)
O3 Dy1 O7 164.55(14)
O1 Dy1 O12 84.12(17)
O3 Dy1 O12 84.92(16)
O7 Dy1 O12 79.91(16)
O1 Dy1 O5 163.60(15)
O3 Dy1 O5 89.31(16)
O7 Dy1 O5 90.78(16)
O12 Dy1 O5 79.51(16)
O1 Dy1 O9 115.3(3)
O3 Dy1 O9 86.3(4)
O7 Dy1 O9 109.0(4)
O12 Dy1 O9 158.4(2)
O5 Dy1 O9 80.7(3)
O1 Dy1 O10 74.6(3)
O3 Dy1 O10 105.3(4)
O7 Dy1 O10 87.8(3)
O12 Dy1 O10 155.8(2)
O5 Dy1 O10 121.7(3)
O9 Dy1 O10 45.8(3)
O1 Dy1 N9 93.74(16)
O3 Dy1 N9 95.77(16)
O7 Dy1 N9 99.29(15)
O12 Dy1 N9 177.73(17)
O5 Dy1 N9 102.64(16)
O9 Dy1 N9 23.9(2)
O10 Dy1 N9 21.9(2)
N1 Rh1 C3 135.1(2)
N1 Rh1 C4 100.6(2)
C3 Rh1 C4 39.2(2)
N1 Rh1 C2 161.7(2)
C3 Rh1 C2 39.2(2)
C4 Rh1 C2 65.8(2)
N1 Rh1 N8 91.02(18)
C3 Rh1 N8 130.4(2)
C4 Rh1 N8 168.3(2)
C2 Rh1 N8 102.6(2)
N1 Rh1 C1 125.0(2)
C3 Rh1 C1 65.5(2)
C4 Rh1 C1 65.3(2)
C2 Rh1 C1 39.2(2)
N8 Rh1 C1 107.0(2)
N1 Rh1 C5 96.3(2)
C3 Rh1 C5 65.2(2)
C4 Rh1 C5 38.7(2)
C2 Rh1 C5 65.4(2)
N8 Rh1 C5 139.3(2)
C1 Rh1 C5 38.8(2)
N1 Rh1 O8 91.73(19)
C3 Rh1 O8 95.4(2)
C4 Rh1 O8 120.4(2)
C2 Rh1 O8 105.7(2)
N8 Rh1 O8 59.81(16)
C1 Rh1 O8 142.4(2)
C5 Rh1 O8 158.7(2)
N3 Rh2 C18 131.0(2)
N3 Rh2 C17 166.5(2)
C18 Rh2 C17 39.7(2)
N3 Rh2 N2 87.32(18)
C18 Rh2 N2 136.6(2)
C17 Rh2 N2 105.4(2)
N3 Rh2 C19 100.3(2)
C18 Rh2 C19 39.3(2)
C17 Rh2 C19 66.7(2)
N2 Rh2 C19 170.9(2)
N3 Rh2 C16 133.8(2)
C18 Rh2 C16 65.4(2)
C17 Rh2 C16 39.0(2)
N2 Rh2 C16 105.2(2)
C19 Rh2 C16 65.8(2)
N3 Rh2 C20 102.1(2)
C18 Rh2 C20 65.4(2)
C17 Rh2 C20 65.9(2)
N2 Rh2 C20 134.4(2)
C19 Rh2 C20 39.2(2)
C16 Rh2 C20 39.0(2)
N3 Rh2 O2 91.37(19)
C18 Rh2 O2 94.6(2)
C17 Rh2 O2 98.8(2)
N2 Rh2 O2 60.08(17)
C19 Rh2 O2 124.2(2)
C16 Rh2 O2 133.7(2)
C20 Rh2 O2 160.0(2)
N5 Rh3 N4 90.52(19)
N5 Rh3 C31 120.7(2)
N4 Rh3 C31 108.5(2)
N5 Rh3 C34 107.3(2)
N4 Rh3 C34 161.8(2)
C31 Rh3 C34 65.6(2)
N5 Rh3 C32 160.5(2)
N4 Rh3 C32 98.0(2)
C31 Rh3 C32 39.9(3)
C34 Rh3 C32 66.2(2)
N5 Rh3 C33 144.1(2)
N4 Rh3 C33 122.3(2)
C31 Rh3 C33 65.9(2)
C34 Rh3 C33 39.6(2)
C32 Rh3 C33 39.1(2)
N5 Rh3 C35 97.4(2)
N4 Rh3 C35 143.8(2)
C31 Rh3 C35 38.3(3)
C34 Rh3 C35 39.2(3)
C32 Rh3 C35 65.6(3)
C33 Rh3 C35 65.7(3)
N5 Rh3 O4 91.11(19)
N4 Rh3 O4 60.14(18)
C31 Rh3 O4 147.4(2)
C34 Rh3 O4 114.7(2)
C32 Rh3 O4 108.4(2)
C33 Rh3 O4 93.3(2)
C35 Rh3 O4 153.9(2)
N5 Rh3 C27 93.64(19)
N4 Rh3 C27 31.03(18)
C31 Rh3 C27 130.7(2)
C34 Rh3 C27 140.1(2)
C32 Rh3 C27 102.7(2)
C33 Rh3 C27 107.3(2)
C35 Rh3 C27 168.1(2)
O4 Rh3 C27 29.33(17)
N7 Rh4 C49 111.8(2)
N7 Rh4 N6 88.49(17)
C49 Rh4 N6 157.2(2)
N7 Rh4 C46 113.0(2)
C49 Rh4 C46 65.9(2)
N6 Rh4 C46 116.9(2)
N7 Rh4 C50 94.4(2)
C49 Rh4 C50 39.1(2)
N6 Rh4 C50 154.5(2)
C46 Rh4 C50 39.4(2)
N7 Rh4 C47 151.5(2)
C49 Rh4 C47 65.7(2)
N6 Rh4 C47 101.6(2)
C46 Rh4 C47 38.7(2)
C50 Rh4 C47 65.4(2)
N7 Rh4 C48 150.9(2)
C49 Rh4 C48 39.5(2)
N6 Rh4 C48 119.1(2)
C46 Rh4 C48 64.7(2)
C50 Rh4 C48 65.1(2)
C47 Rh4 C48 38.3(2)
N7 Rh4 O6 89.40(17)
C49 Rh4 O6 107.76(19)
N6 Rh4 O6 60.30(16)
C46 Rh4 O6 157.5(2)
C50 Rh4 O6 144.9(2)
C47 Rh4 O6 118.8(2)
C48 Rh4 O6 96.28(19)
N7 Rh4 C42 89.38(17)
C49 Rh4 C42 134.2(2)
N6 Rh4 C42 30.97(17)
C46 Rh4 C42 143.0(2)
C50 Rh4 C42 173.2(2)
C47 Rh4 C42 113.0(2)
C48 Rh4 C42 109.26(19)
O6 Rh4 C42 29.34(15)
C11 O1 Dy1 132.6(4)
C12 O2 Rh2 94.7(4)
C26 O3 Dy1 126.3(4)
C27 O4 Rh3 92.8(4)
C41 O5 Dy1 125.5(4)
C42 O6 Rh4 93.6(3)
C56 O7 Dy1 125.4(3)
C57 O8 Rh1 93.9(3)
N9 O9 Dy1 101.8(5)
N9 O10 Dy1 104.5(5)
N10 O12 Dy1 163.4(4)
C14 N1 C11 118.8(5)
C14 N1 Rh1 119.0(4)
C11 N1 Rh1 120.8(4)
C11 N2 C12 120.8(5)
C11 N2 Rh2 144.0(4)
C12 N2 Rh2 95.1(4)
C26 N3 C29 118.7(5)
C26 N3 Rh2 121.2(4)
C29 N3 Rh2 120.1(4)
C27 N4 C26 121.2(5)
C27 N4 Rh3 95.2(4)
C26 N4 Rh3 142.4(4)
C41 N5 C44 119.0(5)
C41 N5 Rh3 123.6(4)
C44 N5 Rh3 117.3(4)
C41 N6 C42 122.0(5)
C41 N6 Rh4 143.1(4)
C42 N6 Rh4 94.8(3)
C59 N7 C56 118.3(5)
C59 N7 Rh4 121.0(4)
C56 N7 Rh4 120.2(4)
C56 N8 C57 121.6(5)
C56 N8 Rh1 143.5(4)
C57 N8 Rh1 94.5(3)
O10 N9 O9 107.8(6)
O10 N9 O11 124.0(7)
O9 N9 O11 128.3(7)
O10 N9 Dy1 53.5(4)
O9 N9 Dy1 54.3(4)
O11 N9 Dy1 176.9(6)
O14 N10 O13 123.3(7)
O14 N10 O12 118.3(6)
O13 N10 O12 118.4(6)
O15 N11 O17 126.8(12)
O15 N11 O16 118.2(12)
O17 N11 O16 114.9(11)
C61 N12 C64 122.7(9)
C61 N12 H12 118.7
C64 N12 H12 118.7
C62 N13 C61 125.2(8)
C62 N13 H13 117.4
C61 N13 H13 117.4
C5 C1 C2 108.0(6)
C5 C1 C6 126.0(6)
C2 C1 C6 125.9(6)
C5 C1 Rh1 70.9(4)
C2 C1 Rh1 70.1(3)
C6 C1 Rh1 126.5(4)
C3 C2 C1 107.4(6)
C3 C2 C7 125.3(6)
C1 C2 C7 127.2(6)
C3 C2 Rh1 70.2(3)
C1 C2 Rh1 70.7(3)
C7 C2 Rh1 126.8(5)
C2 C3 C4 108.1(5)
C2 C3 C8 125.3(6)
C4 C3 C8 126.6(6)
C2 C3 Rh1 70.6(3)
C4 C3 Rh1 70.2(3)
C8 C3 Rh1 122.8(5)
C5 C4 C3 108.2(5)
C5 C4 C9 125.2(6)
C3 C4 C9 126.5(6)
C5 C4 Rh1 71.6(3)
C3 C4 Rh1 70.6(3)
C9 C4 Rh1 125.8(5)
C4 C5 C1 108.3(5)
C4 C5 C10 126.5(6)
C1 C5 C10 125.2(7)
C4 C5 Rh1 69.7(3)
C1 C5 Rh1 70.4(3)
C10 C5 Rh1 127.1(4)
C1 C6 H6A 109.5
C1 C6 H6B 109.5
H6A C6 H6B 109.5
C1 C6 H6C 109.5
H6A C6 H6C 109.5
H6B C6 H6C 109.5
C2 C7 H7A 109.5
C2 C7 H7B 109.5
H7A C7 H7B 109.5
C2 C7 H7C 109.5
H7A C7 H7C 109.5
H7B C7 H7C 109.5
C3 C8 H8A 109.5
C3 C8 H8B 109.5
H8A C8 H8B 109.5
C3 C8 H8C 109.5
H8A C8 H8C 109.5
H8B C8 H8C 109.5
C4 C9 H9A 109.5
C4 C9 H9B 109.5
H9A C9 H9B 109.5
C4 C9 H9C 109.5
H9A C9 H9C 109.5
H9B C9 H9C 109.5
C5 C10 H10A 109.5
C5 C10 H10B 109.5
H10A C10 H10B 109.5
C5 C10 H10C 109.5
H10A C10 H10C 109.5
H10B C10 H10C 109.5
O1 C11 N2 121.4(6)
O1 C11 N1 118.6(5)
N2 C11 N1 119.9(5)
O2 C12 N2 110.0(5)
O2 C12 C13 129.2(5)
N2 C12 C13 120.9(5)
C14 C13 C12 114.3(5)
C14 C13 C15 125.6(6)
C12 C13 C15 120.1(6)
N1 C14 C13 124.9(6)
N1 C14 H14 117.5
C13 C14 H14 117.5
C13 C15 H15A 109.5
C13 C15 H15B 109.5
H15A C15 H15B 109.5
C13 C15 H15C 109.5
H15A C15 H15C 109.5
H15B C15 H15C 109.5
C17 C16 C20 109.0(5)
C17 C16 C21 125.7(6)
C20 C16 C21 125.3(6)
C17 C16 Rh2 69.4(3)
C20 C16 Rh2 71.5(3)
C21 C16 Rh2 124.2(4)
C16 C17 C18 107.1(5)
C16 C17 C22 126.0(6)
C18 C17 C22 126.9(6)
C16 C17 Rh2 71.6(3)
C18 C17 Rh2 70.0(3)
C22 C17 Rh2 124.1(4)
C19 C18 C17 109.3(5)
C19 C18 C23 124.7(6)
C17 C18 C23 125.8(6)
C19 C18 Rh2 71.3(3)
C17 C18 Rh2 70.3(3)
C23 C18 Rh2 120.8(4)
C18 C19 C20 107.2(5)
C18 C19 C24 127.7(6)
C20 C19 C24 125.2(6)
C18 C19 Rh2 69.4(3)
C20 C19 Rh2 71.7(3)
C24 C19 Rh2 125.1(4)
C16 C20 C19 107.5(5)
C16 C20 C25 126.4(6)
C19 C20 C25 125.9(6)
C16 C20 Rh2 69.5(3)
C19 C20 Rh2 69.1(3)
C25 C20 Rh2 131.2(4)
C16 C21 H21A 109.5
C16 C21 H21B 109.5
H21A C21 H21B 109.5
C16 C21 H21C 109.5
H21A C21 H21C 109.5
H21B C21 H21C 109.5
C17 C22 H22A 109.5
C17 C22 H22B 109.5
H22A C22 H22B 109.5
C17 C22 H22C 109.5
H22A C22 H22C 109.5
H22B C22 H22C 109.5
C18 C23 H23A 109.5
C18 C23 H23B 109.5
H23A C23 H23B 109.5
C18 C23 H23C 109.5
H23A C23 H23C 109.5
H23B C23 H23C 109.5
C19 C24 H24A 109.5
C19 C24 H24B 109.5
H24A C24 H24B 109.5
C19 C24 H24C 109.5
H24A C24 H24C 109.5
H24B C24 H24C 109.5
C20 C25 H25A 109.5
C20 C25 H25B 109.5
H25A C25 H25B 109.5
C20 C25 H25C 109.5
H25A C25 H25C 109.5
H25B C25 H25C 109.5
O3 C26 N3 119.7(5)
O3 C26 N4 120.2(6)
N3 C26 N4 120.2(5)
O4 C27 N4 111.1(6)
O4 C27 C28 128.4(6)
N4 C27 C28 120.3(5)
O4 C27 Rh3 57.9(3)
N4 C27 Rh3 53.8(3)
C28 C27 Rh3 168.2(5)
C29 C28 C27 115.0(6)
C29 C28 C30 123.8(6)
C27 C28 C30 121.2(6)
N3 C29 C28 124.2(6)
N3 C29 H29 117.9
C28 C29 H29 117.9
C28 C30 H30A 109.5
C28 C30 H30B 109.5
H30A C30 H30B 109.5
C28 C30 H30C 109.5
H30A C30 H30C 109.5
H30B C30 H30C 109.5
C35 C31 C32 108.4(5)
C35 C31 C36 128.2(7)
C32 C31 C36 123.4(6)
C35 C31 Rh3 71.2(4)
C32 C31 Rh3 70.2(3)
C36 C31 Rh3 126.2(4)
C33 C32 C31 107.2(6)
C33 C32 C37 126.3(7)
C31 C32 C37 126.5(6)
C33 C32 Rh3 70.5(3)
C31 C32 Rh3 69.9(3)
C37 C32 Rh3 126.4(5)
C32 C33 C34 108.1(6)
C32 C33 C38 126.3(6)
C34 C33 C38 125.5(6)
C32 C33 Rh3 70.3(3)
C34 C33 Rh3 70.0(3)
C38 C33 Rh3 123.6(5)
C35 C34 C33 107.2(5)
C35 C34 C39 128.1(7)
C33 C34 C39 124.6(6)
C35 C34 Rh3 70.7(3)
C33 C34 Rh3 70.4(3)
C39 C34 Rh3 127.7(5)
C31 C35 C34 109.1(6)
C31 C35 C40 125.5(7)
C34 C35 C40 125.4(7)
C31 C35 Rh3 70.5(4)
C34 C35 Rh3 70.1(4)
C40 C35 Rh3 125.8(5)
C31 C36 H36A 109.5
C31 C36 H36B 109.5
H36A C36 H36B 109.5
C31 C36 H36C 109.5
H36A C36 H36C 109.5
H36B C36 H36C 109.5
C32 C37 H37A 109.5
C32 C37 H37B 109.5
H37A C37 H37B 109.5
C32 C37 H37C 109.5
H37A C37 H37C 109.5
H37B C37 H37C 109.5
C33 C38 H38A 109.5
C33 C38 H38B 109.5
H38A C38 H38B 109.5
C33 C38 H38C 109.5
H38A C38 H38C 109.5
H38B C38 H38C 109.5
C34 C39 H39A 109.5
C34 C39 H39B 109.5
H39A C39 H39B 109.5
C34 C39 H39C 109.5
H39A C39 H39C 109.5
H39B C39 H39C 109.5
C35 C40 H40A 109.5
C35 C40 H40B 109.5
H40A C40 H40B 109.5
C35 C40 H40C 109.5
H40A C40 H40C 109.5
H40B C40 H40C 109.5
O5 C41 N6 121.5(6)
O5 C41 N5 119.3(5)
N6 C41 N5 119.2(5)
O6 C42 N6 111.2(5)
O6 C42 C43 128.0(5)
N6 C42 C43 120.7(5)
O6 C42 Rh4 57.1(3)
N6 C42 Rh4 54.2(3)
C43 C42 Rh4 174.5(4)
C44 C43 C42 113.9(5)
C44 C43 C45 124.3(5)
C42 C43 C45 121.8(5)
N5 C44 C43 125.0(5)
N5 C44 H44 117.5
C43 C44 H44 117.5
C43 C45 H45A 109.5
C43 C45 H45B 109.5
H45A C45 H45B 109.5
C43 C45 H45C 109.5
H45A C45 H45C 109.5
H45B C45 H45C 109.5
C47 C46 C50 107.9(5)
C47 C46 C51 125.4(7)
C50 C46 C51 126.3(7)
C47 C46 Rh4 71.1(3)
C50 C46 Rh4 70.2(3)
C51 C46 Rh4 129.8(5)
C48 C47 C46 108.3(6)
C48 C47 C52 127.0(7)
C46 C47 C52 124.7(7)
C48 C47 Rh4 71.0(3)
C46 C47 Rh4 70.2(3)
C52 C47 Rh4 124.4(5)
C47 C48 C49 108.4(5)
C47 C48 C53 126.4(7)
C49 C48 C53 125.2(6)
C47 C48 Rh4 70.7(3)
C49 C48 Rh4 69.0(3)
C53 C48 Rh4 125.6(5)
C50 C49 C48 107.4(5)
C50 C49 C54 126.7(6)
C48 C49 C54 125.9(6)
C50 C49 Rh4 71.2(3)
C48 C49 Rh4 71.6(3)
C54 C49 Rh4 124.2(4)
C49 C50 C46 107.9(5)
C49 C50 C55 126.5(7)
C46 C50 C55 125.6(6)
C49 C50 Rh4 69.8(3)
C46 C50 Rh4 70.3(3)
C55 C50 Rh4 123.9(5)
C46 C51 H51A 109.5
C46 C51 H51B 109.5
H51A C51 H51B 109.5
C46 C51 H51C 109.5
H51A C51 H51C 109.5
H51B C51 H51C 109.5
C47 C52 H52A 109.5
C47 C52 H52B 109.5
H52A C52 H52B 109.5
C47 C52 H52C 109.5
H52A C52 H52C 109.5
H52B C52 H52C 109.5
C48 C53 H53A 109.5
C48 C53 H53B 109.5
H53A C53 H53B 109.5
C48 C53 H53C 109.5
H53A C53 H53C 109.5
H53B C53 H53C 109.5
C49 C54 H54A 109.5
C49 C54 H54B 109.5
H54A C54 H54B 109.5
C49 C54 H54C 109.5
H54A C54 H54C 109.5
H54B C54 H54C 109.5
C50 C55 H55A 109.5
C50 C55 H55B 109.5
H55A C55 H55B 109.5
C50 C55 H55C 109.5
H55A C55 H55C 109.5
H55B C55 H55C 109.5
O7 C56 N8 121.0(5)
O7 C56 N7 118.9(5)
N8 C56 N7 120.0(5)
O8 C57 N8 111.2(5)
O8 C57 C58 128.8(5)
N8 C57 C58 119.9(5)
C59 C58 C57 114.8(5)
C59 C58 C60 124.1(5)
C57 C58 C60 120.9(5)
N7 C59 C58 125.1(5)
N7 C59 H59 117.4
C58 C59 H59 117.4
C58 C60 H60A 109.5
C58 C60 H60B 109.5
H60A C60 H60B 109.5
C58 C60 H60C 109.5
H60A C60 H60C 109.5
H60B C60 H60C 109.5
O18 C61 N12 120.9(9)
O18 C61 N13 123.4(9)
N12 C61 N13 115.6(9)
O19 C62 N13 118.8(9)
O19 C62 C63 122.6(9)
N13 C62 C63 118.6(8)
C64 C63 C62 115.0(9)
C64 C63 C65 121.0(10)
C62 C63 C65 123.9(10)
C63 C64 N12 122.9(9)
C63 C64 H64 118.6
N12 C64 H64 118.6
C63 C65 H65A 109.5
C63 C65 H65B 109.5
H65A C65 H65B 109.5
C63 C65 H65C 109.5
H65A C65 H65C 109.5
H65B C65 H65C 109.5

loop_
_geom_bond_atom_site_label_1
_geom_bond_atom_site_label_2
_geom_bond_distance
Dy1 O1 2.242(4)
Dy1 O3 2.251(4)
Dy1 O7 2.252(4)
Dy1 O12 2.266(4)
Dy1 O5 2.290(4)
Dy1 O9 2.385(7)
Dy1 O10 2.387(6)
Dy1 N9 2.873(5)
Rh1 N1 2.104(5)
Rh1 C3 2.130(6)
Rh1 C4 2.125(6)
Rh1 C2 2.136(6)
Rh1 N8 2.143(5)
Rh1 C1 2.144(6)
Rh1 C5 2.151(6)
Rh1 O8 2.209(4)
Rh2 N3 2.085(5)
Rh2 C18 2.114(5)
Rh2 C17 2.118(6)
Rh2 N2 2.129(5)
Rh2 C19 2.140(6)
Rh2 C16 2.147(5)
Rh2 C20 2.174(6)
Rh2 O2 2.186(5)
Rh3 N5 2.092(5)
Rh3 N4 2.116(5)
Rh3 C31 2.133(6)
Rh3 C34 2.135(6)
Rh3 C32 2.138(6)
Rh3 C33 2.140(6)
Rh3 C35 2.143(6)
Rh3 O4 2.215(5)
Rh3 C27 2.612(7)
Rh4 N7 2.098(5)
Rh4 C49 2.115(6)
Rh4 N6 2.131(5)
Rh4 C46 2.134(6)
Rh4 C50 2.133(6)
Rh4 C47 2.147(6)
Rh4 C48 2.150(5)
Rh4 O6 2.201(4)
Rh4 C42 2.618(5)
O1 C11 1.281(7)
O2 C12 1.283(7)
O3 C26 1.285(7)
O4 C27 1.281(7)
O5 C41 1.275(7)
O6 C42 1.285(7)
O7 C56 1.291(6)
O8 C57 1.273(7)
O9 N9 1.188(9)
O10 N9 1.108(8)
O11 N9 1.207(7)
O12 N10 1.262(6)
O13 N10 1.216(7)
O14 N10 1.196(8)
O15 N11 1.164(12)
O16 N11 1.295(11)
O17 N11 1.291(13)
O18 C61 1.205(11)
O19 C62 1.206(10)
O20 C66 1.444(18)
N1 C14 1.333(8)
N1 C11 1.353(8)
N2 C11 1.343(8)
N2 C12 1.355(7)
N3 C26 1.333(8)
N3 C29 1.347(8)
N4 C27 1.352(8)
N4 C26 1.353(8)
N5 C41 1.348(8)
N5 C44 1.349(7)
N6 C41 1.343(8)
N6 C42 1.352(7)
N7 C59 1.345(7)
N7 C56 1.351(7)
N8 C56 1.337(7)
N8 C57 1.357(7)
N12 C61 1.279(12)
N12 C64 1.462(14)
N12 H12 0.8800
N13 C62 1.363(11)
N13 C61 1.438(12)
N13 H13 0.8800
C1 C5 1.426(9)
C1 C2 1.436(9)
C1 C6 1.482(9)
C2 C3 1.432(9)
C2 C7 1.486(9)
C3 C4 1.429(9)
C3 C8 1.496(9)
C4 C5 1.418(9)
C4 C9 1.502(9)
C5 C10 1.488(9)
C6 H6A 0.9800
C6 H6B 0.9800
C6 H6C 0.9800
C7 H7A 0.9800
C7 H7B 0.9800
C7 H7C 0.9800
C8 H8A 0.9800
C8 H8B 0.9800
C8 H8C 0.9800
C9 H9A 0.9800
C9 H9B 0.9800
C9 H9C 0.9800
C10 H10A 0.9800
C10 H10B 0.9800
C10 H10C 0.9800
C12 C13 1.406(8)
C13 C14 1.365(9)
C13 C15 1.502(9)
C14 H14 0.9500
C15 H15A 0.9800
C15 H15B 0.9800
C15 H15C 0.9800
C16 C17 1.425(8)
C16 C20 1.442(9)
C16 C21 1.495(9)
C17 C18 1.439(9)
C17 C22 1.490(9)
C18 C19 1.431(8)
C18 C23 1.482(9)
C19 C20 1.448(9)
C19 C24 1.493(9)
C20 C25 1.479(9)
C21 H21A 0.9800
C21 H21B 0.9800
C21 H21C 0.9800
C22 H22A 0.9800
C22 H22B 0.9800
C22 H22C 0.9800
C23 H23A 0.9800
C23 H23B 0.9800
C23 H23C 0.9800
C24 H24A 0.9800
C24 H24B 0.9800
C24 H24C 0.9800
C25 H25A 0.9800
C25 H25B 0.9800
C25 H25C 0.9800
C27 C28 1.399(9)
C28 C29 1.373(9)
C28 C30 1.487(9)
C29 H29 0.9500
C30 H30A 0.9800
C30 H30B 0.9800
C30 H30C 0.9800
C31 C35 1.404(9)
C31 C32 1.456(10)
C31 C36 1.498(9)
C32 C33 1.433(8)
C32 C37 1.482(9)
C33 C34 1.449(9)
C33 C38 1.476(10)
C34 C35 1.436(9)
C34 C39 1.492(9)
C35 C40 1.496(10)
C36 H36A 0.9800
C36 H36B 0.9800
C36 H36C 0.9800
C37 H37A 0.9800
C37 H37B 0.9800
C37 H37C 0.9800
C38 H38A 0.9800
C38 H38B 0.9800
C38 H38C 0.9800
C39 H39A 0.9800
C39 H39B 0.9800
C39 H39C 0.9800
C40 H40A 0.9800
C40 H40B 0.9800
C40 H40C 0.9800
C42 C43 1.413(8)
C43 C44 1.367(8)
C43 C45 1.506(7)
C44 H44 0.9500
C45 H45A 0.9800
C45 H45B 0.9800
C45 H45C 0.9800
C46 C47 1.420(9)
C46 C50 1.439(9)
C46 C51 1.507(9)
C47 C48 1.409(9)
C47 C52 1.509(10)
C48 C49 1.440(9)
C48 C53 1.489(9)
C49 C50 1.421(8)
C49 C54 1.490(9)
C50 C55 1.493(9)
C51 H51A 0.9800
C51 H51B 0.9800
C51 H51C 0.9800
C52 H52A 0.9800
C52 H52B 0.9800
C52 H52C 0.9800
C53 H53A 0.9800
C53 H53B 0.9800
C53 H53C 0.9800
C54 H54A 0.9800
C54 H54B 0.9800
C54 H54C 0.9800
C55 H55A 0.9800
C55 H55B 0.9800
C55 H55C 0.9800
C57 C58 1.413(7)
C58 C59 1.353(8)
C58 C60 1.501(8)
C59 H59 0.9500
C60 H60A 0.9800
C60 H60B 0.9800
C60 H60C 0.9800
C62 C63 1.459(13)
C63 C64 1.366(15)
C63 C65 1.451(14)
C64 H64 0.9500
C65 H65A 0.9800
C65 H65B 0.9800
C65 H65C 0.9800

loop_
_geom_torsion_atom_site_label_1
_geom_torsion_atom_site_label_2
_geom_torsion_atom_site_label_3
_geom_torsion_atom_site_label_4
_geom_torsion
O3 Dy1 O1 C11 -60.5(6)
O7 Dy1 O1 C11 104.7(6)
O12 Dy1 O1 C11 24.6(6)
O5 Dy1 O1 C11 20.8(9)
O9 Dy1 O1 C11 -145.6(7)
O10 Dy1 O1 C11 -166.9(7)
N9 Dy1 O1 C11 -156.2(6)
N3 Rh2 O2 C12 -88.5(4)
C18 Rh2 O2 C12 140.2(4)
C17 Rh2 O2 C12 100.4(4)
N2 Rh2 O2 C12 -2.4(3)
C19 Rh2 O2 C12 168.1(3)
C16 Rh2 O2 C12 80.1(4)
C20 Rh2 O2 C12 138.8(6)
O1 Dy1 O3 C26 91.0(5)
O7 Dy1 O3 C26 17.6(9)
O12 Dy1 O3 C26 6.7(5)
O5 Dy1 O3 C26 -72.8(5)
O9 Dy1 O3 C26 -153.5(6)
O10 Dy1 O3 C26 164.4(5)
N9 Dy1 O3 C26 -175.5(5)
N5 Rh3 O4 C27 -95.5(4)
N4 Rh3 O4 C27 -5.5(3)
C31 Rh3 O4 C27 72.0(5)
C34 Rh3 O4 C27 154.9(4)
C32 Rh3 O4 C27 83.3(4)
C33 Rh3 O4 C27 120.2(4)
C35 Rh3 O4 C27 155.2(5)
O1 Dy1 O5 C41 18.7(9)
O3 Dy1 O5 C41 99.9(5)
O7 Dy1 O5 C41 -64.6(5)
O12 Dy1 O5 C41 14.9(5)
O9 Dy1 O5 C41 -173.7(6)
O10 Dy1 O5 C41 -152.5(6)
N9 Dy1 O5 C41 -164.3(5)
N7 Rh4 O6 C42 -89.8(3)
C49 Rh4 O6 C42 157.5(3)
N6 Rh4 O6 C42 -1.2(3)
C46 Rh4 O6 C42 87.8(6)
C50 Rh4 O6 C42 173.4(4)
C47 Rh4 O6 C42 86.0(4)
C48 Rh4 O6 C42 118.8(3)
O1 Dy1 O7 C56 -69.1(5)
O3 Dy1 O7 C56 4.4(9)
O12 Dy1 O7 C56 15.4(5)
O5 Dy1 O7 C56 94.6(5)
O9 Dy1 O7 C56 175.0(5)
O10 Dy1 O7 C56 -143.7(5)
N9 Dy1 O7 C56 -162.4(4)
N1 Rh1 O8 C57 -94.9(3)
C3 Rh1 O8 C57 129.5(4)
C4 Rh1 O8 C57 161.7(3)
C2 Rh1 O8 C57 90.9(4)
N8 Rh1 O8 C57 -4.7(3)
C1 Rh1 O8 C57 73.6(5)
C5 Rh1 O8 C57 152.9(6)
O1 Dy1 O9 N9 -27.0(12)
O3 Dy1 O9 N9 -113.3(11)
O7 Dy1 O9 N9 69.2(12)
O12 Dy1 O9 N9 -179.4(5)
O5 Dy1 O9 N9 156.8(11)
O10 Dy1 O9 N9 2.3(9)
O1 Dy1 O10 N9 150.2(11)
O3 Dy1 O10 N9 66.5(11)
O7 Dy1 O10 N9 -121.9(10)
O12 Dy1 O10 N9 179.1(5)
O5 Dy1 O10 N9 -32.4(12)
O9 Dy1 O10 N9 -2.5(9)
O1 Dy1 O12 N10 -54.8(14)
O3 Dy1 O12 N10 33.9(14)
O7 Dy1 O12 N10 -143.1(15)
O5 Dy1 O12 N10 124.2(15)
O9 Dy1 O12 N10 100.3(19)
O10 Dy1 O12 N10 -82.7(17)
N9 Dy1 O12 N10 -74(5)
C3 Rh1 N1 C14 42.6(6)
C4 Rh1 N1 C14 64.5(5)
C2 Rh1 N1 C14 105.1(8)
N8 Rh1 N1 C14 -116.7(4)
C1 Rh1 N1 C14 131.7(4)
C5 Rh1 N1 C14 103.4(5)
O8 Rh1 N1 C14 -56.9(4)
C3 Rh1 N1 C11 -123.8(4)
C4 Rh1 N1 C11 -101.9(4)
C2 Rh1 N1 C11 -61.3(9)
N8 Rh1 N1 C11 76.9(4)
C1 Rh1 N1 C11 -34.7(5)
C5 Rh1 N1 C11 -63.0(4)
O8 Rh1 N1 C11 136.7(4)
N3 Rh2 N2 C11 -81.2(6)
C18 Rh2 N2 C11 123.9(6)
C17 Rh2 N2 C11 94.2(6)
C19 Rh2 N2 C11 65.3(15)
C16 Rh2 N2 C11 53.7(7)
C20 Rh2 N2 C11 23.1(7)
O2 Rh2 N2 C11 -174.3(7)
N3 Rh2 N2 C12 95.4(3)
C18 Rh2 N2 C12 -59.6(5)
C17 Rh2 N2 C12 -89.2(4)
C19 Rh2 N2 C12 -118.1(13)
C16 Rh2 N2 C12 -129.8(3)
C20 Rh2 N2 C12 -160.3(3)
O2 Rh2 N2 C12 2.2(3)
C18 Rh2 N3 C26 -120.5(5)
C17 Rh2 N3 C26 -78.5(11)
N2 Rh2 N3 C26 82.2(4)
C19 Rh2 N3 C26 -92.7(5)
C16 Rh2 N3 C26 -26.4(6)
C20 Rh2 N3 C26 -52.7(5)
O2 Rh2 N3 C26 142.2(4)
C18 Rh2 N3 C29 58.5(6)
C17 Rh2 N3 C29 100.4(10)
N2 Rh2 N3 C29 -98.8(5)
C19 Rh2 N3 C29 86.3(5)
C16 Rh2 N3 C29 152.5(5)
C20 Rh2 N3 C29 126.2(5)
O2 Rh2 N3 C29 -38.9(5)
N5 Rh3 N4 C27 96.2(4)
C31 Rh3 N4 C27 -141.0(4)
C34 Rh3 N4 C27 -72.9(8)
C32 Rh3 N4 C27 -101.4(4)
C33 Rh3 N4 C27 -68.3(4)
C35 Rh3 N4 C27 -160.5(4)
O4 Rh3 N4 C27 5.2(3)
N5 Rh3 N4 C26 -97.9(7)
C31 Rh3 N4 C26 24.9(7)
C34 Rh3 N4 C26 93.0(9)
C32 Rh3 N4 C26 64.5(7)
C33 Rh3 N4 C26 97.6(7)
C35 Rh3 N4 C26 5.4(8)
O4 Rh3 N4 C26 171.1(7)
C27 Rh3 N4 C26 165.9(9)
N4 Rh3 N5 C41 75.4(5)
C31 Rh3 N5 C41 -36.6(5)
C34 Rh3 N5 C41 -108.1(5)
C32 Rh3 N5 C41 -40.8(9)
C33 Rh3 N5 C41 -127.2(5)
C35 Rh3 N5 C41 -69.2(5)
O4 Rh3 N5 C41 135.5(4)
C27 Rh3 N5 C41 106.3(4)
N4 Rh3 N5 C44 -108.7(4)
C31 Rh3 N5 C44 139.3(4)
C34 Rh3 N5 C44 67.8(5)
C32 Rh3 N5 C44 135.1(6)
C33 Rh3 N5 C44 48.7(6)
C35 Rh3 N5 C44 106.7(4)
O4 Rh3 N5 C44 -48.5(4)
C27 Rh3 N5 C44 -77.8(4)
N7 Rh4 N6 C41 -86.0(6)
C49 Rh4 N6 C41 120.6(7)
C46 Rh4 N6 C41 29.2(7)
C50 Rh4 N6 C41 11.0(9)
C47 Rh4 N6 C41 67.1(6)
C48 Rh4 N6 C41 103.8(6)
O6 Rh4 N6 C41 -176.2(7)
C42 Rh4 N6 C41 -177.3(8)
N7 Rh4 N6 C42 91.3(3)
C49 Rh4 N6 C42 -62.1(6)
C46 Rh4 N6 C42 -153.5(3)
C50 Rh4 N6 C42 -171.6(4)
C47 Rh4 N6 C42 -115.6(3)
C48 Rh4 N6 C42 -78.9(4)
O6 Rh4 N6 C42 1.1(3)
C49 Rh4 N7 C59 64.7(5)
N6 Rh4 N7 C59 -104.5(4)
C46 Rh4 N7 C59 136.8(4)
C50 Rh4 N7 C59 100.9(5)
C47 Rh4 N7 C59 143.6(5)
C48 Rh4 N7 C59 57.7(7)
O6 Rh4 N7 C59 -44.2(4)
C42 Rh4 N7 C59 -73.5(4)
C49 Rh4 N7 C56 -107.3(4)
N6 Rh4 N7 C56 83.4(4)
C46 Rh4 N7 C56 -35.3(5)
C50 Rh4 N7 C56 -71.2(4)
C47 Rh4 N7 C56 -28.5(7)
C48 Rh4 N7 C56 -114.4(5)
O6 Rh4 N7 C56 143.8(4)
C42 Rh4 N7 C56 114.4(4)
N1 Rh1 N8 C56 -91.5(6)
C3 Rh1 N8 C56 107.6(6)
C4 Rh1 N8 C56 82.8(13)
C2 Rh1 N8 C56 76.1(7)
C1 Rh1 N8 C56 35.7(7)
C5 Rh1 N8 C56 9.3(8)
O8 Rh1 N8 C56 177.1(7)
N1 Rh1 N8 C57 95.9(3)
C3 Rh1 N8 C57 -65.0(4)
C4 Rh1 N8 C57 -89.9(11)
C2 Rh1 N8 C57 -96.6(4)
C1 Rh1 N8 C57 -136.9(3)
C5 Rh1 N8 C57 -163.3(3)
O8 Rh1 N8 C57 4.4(3)
Dy1 O10 N9 O9 3.7(14)
Dy1 O10 N9 O11 -177.7(7)
Dy1 O9 N9 O10 -3.7(14)
Dy1 O9 N9 O11 177.9(8)
O1 Dy1 N9 O10 -28.7(11)
O3 Dy1 N9 O10 -117.2(11)
O7 Dy1 N9 O10 59.3(11)
O12 Dy1 N9 O10 -10(5)
O5 Dy1 N9 O10 152.2(11)
O9 Dy1 N9 O10 175.6(17)
O1 Dy1 N9 O9 155.7(12)
O3 Dy1 N9 O9 67.1(12)
O7 Dy1 N9 O9 -116.4(12)
O12 Dy1 N9 O9 175(5)
O5 Dy1 N9 O9 -23.5(12)
O10 Dy1 N9 O9 -175.6(17)
O1 Dy1 N9 O11 8(10)
O3 Dy1 N9 O11 -80(10)
O7 Dy1 N9 O11 96(10)
O12 Dy1 N9 O11 27(13)
O5 Dy1 N9 O11 -171(10)
O9 Dy1 N9 O11 -147(10)
O10 Dy1 N9 O11 37(10)
Dy1 O12 N10 O14 -162.3(13)
Dy1 O12 N10 O13 17.7(18)
N1 Rh1 C1 C5 -48.8(4)
C3 Rh1 C1 C5 80.3(4)
C4 Rh1 C1 C5 36.9(4)
C2 Rh1 C1 C5 118.3(5)
N8 Rh1 C1 C5 -152.5(3)
O8 Rh1 C1 C5 145.3(3)
N1 Rh1 C1 C2 -167.1(3)
C3 Rh1 C1 C2 -38.0(4)
C4 Rh1 C1 C2 -81.4(4)
N8 Rh1 C1 C2 89.2(4)
C5 Rh1 C1 C2 -118.3(5)
O8 Rh1 C1 C2 27.0(5)
N1 Rh1 C1 C6 72.4(7)
C3 Rh1 C1 C6 -158.5(7)
C4 Rh1 C1 C6 158.2(7)
C2 Rh1 C1 C6 -120.5(8)
N8 Rh1 C1 C6 -31.2(7)
C5 Rh1 C1 C6 121.2(8)
O8 Rh1 C1 C6 -93.5(7)
C5 C1 C2 C3 -0.1(7)
C6 C1 C2 C3 -177.8(6)
Rh1 C1 C2 C3 60.9(4)
C5 C1 C2 C7 176.9(6)
C6 C1 C2 C7 -0.8(10)
Rh1 C1 C2 C7 -122.1(6)
C5 C1 C2 Rh1 -61.0(4)
C6 C1 C2 Rh1 121.3(6)
N1 Rh1 C2 C3 -82.1(8)
C4 Rh1 C2 C3 -37.6(4)
N8 Rh1 C2 C3 140.9(3)
C1 Rh1 C2 C3 -117.6(5)
C5 Rh1 C2 C3 -80.3(4)
O8 Rh1 C2 C3 79.1(4)
N1 Rh1 C2 C1 35.5(9)
C3 Rh1 C2 C1 117.6(5)
C4 Rh1 C2 C1 80.0(4)
N8 Rh1 C2 C1 -101.5(4)
C5 Rh1 C2 C1 37.3(4)
O8 Rh1 C2 C1 -163.3(3)
N1 Rh1 C2 C7 158.1(6)
C3 Rh1 C2 C7 -119.8(8)
C4 Rh1 C2 C7 -157.4(7)
N8 Rh1 C2 C7 21.1(6)
C1 Rh1 C2 C7 122.6(8)
C5 Rh1 C2 C7 159.9(7)
O8 Rh1 C2 C7 -40.7(6)
C1 C2 C3 C4 -0.8(7)
C7 C2 C3 C4 -177.8(6)
Rh1 C2 C3 C4 60.5(4)
C1 C2 C3 C8 -178.3(6)
C7 C2 C3 C8 4.6(10)
Rh1 C2 C3 C8 -117.0(6)
C1 C2 C3 Rh1 -61.3(4)
C7 C2 C3 Rh1 121.7(6)
N1 Rh1 C3 C2 153.8(4)
C4 Rh1 C3 C2 118.4(5)
N8 Rh1 C3 C2 -53.8(4)
C1 Rh1 C3 C2 38.0(4)
C5 Rh1 C3 C2 80.9(4)
O8 Rh1 C3 C2 -108.2(4)
N1 Rh1 C3 C4 35.4(5)
C2 Rh1 C3 C4 -118.4(5)
N8 Rh1 C3 C4 -172.3(3)
C1 Rh1 C3 C4 -80.4(4)
C5 Rh1 C3 C4 -37.6(4)
O8 Rh1 C3 C4 133.3(4)
N1 Rh1 C3 C8 -86.1(7)
C4 Rh1 C3 C8 -121.4(8)
C2 Rh1 C3 C8 120.1(7)
N8 Rh1 C3 C8 66.3(7)
C1 Rh1 C3 C8 158.2(7)
C5 Rh1 C3 C8 -159.0(7)
O8 Rh1 C3 C8 11.9(6)
C2 C3 C4 C5 1.4(7)
C8 C3 C4 C5 178.8(6)
Rh1 C3 C4 C5 62.1(4)
C2 C3 C4 C9 178.5(6)
C8 C3 C4 C9 -4.0(10)
Rh1 C3 C4 C9 -120.7(7)
C2 C3 C4 Rh1 -60.7(4)
C8 C3 C4 Rh1 116.7(7)
N1 Rh1 C4 C5 86.8(4)
C3 Rh1 C4 C5 -117.8(5)
C2 Rh1 C4 C5 -80.2(4)
N8 Rh1 C4 C5 -87.4(11)
C1 Rh1 C4 C5 -37.0(4)
O8 Rh1 C4 C5 -174.9(3)
N1 Rh1 C4 C3 -155.4(4)
C2 Rh1 C4 C3 37.6(4)
N8 Rh1 C4 C3 30.4(13)
C1 Rh1 C4 C3 80.8(4)
C5 Rh1 C4 C3 117.8(5)
O8 Rh1 C4 C3 -57.1(4)
N1 Rh1 C4 C9 -33.8(7)
C3 Rh1 C4 C9 121.6(8)
C2 Rh1 C4 C9 159.1(7)
N8 Rh1 C4 C9 152.0(9)
C1 Rh1 C4 C9 -157.6(7)
C5 Rh1 C4 C9 -120.6(8)
O8 Rh1 C4 C9 64.5(7)
C3 C4 C5 C1 -1.4(7)
C9 C4 C5 C1 -178.6(6)
Rh1 C4 C5 C1 60.0(4)
C3 C4 C5 C10 176.9(6)
C9 C4 C5 C10 -0.3(10)
Rh1 C4 C5 C10 -121.7(6)
C3 C4 C5 Rh1 -61.4(4)
C9 C4 C5 Rh1 121.4(6)
C2 C1 C5 C4 0.9(7)
C6 C1 C5 C4 178.6(6)
Rh1 C1 C5 C4 -59.6(4)
C2 C1 C5 C10 -177.4(6)
C6 C1 C5 C10 0.3(10)
Rh1 C1 C5 C10 122.1(6)
C2 C1 C5 Rh1 60.5(4)
C6 C1 C5 Rh1 -121.8(6)
N1 Rh1 C5 C4 -99.2(4)
C3 Rh1 C5 C4 38.1(4)
C2 Rh1 C5 C4 81.4(4)
N8 Rh1 C5 C4 161.9(3)
C1 Rh1 C5 C4 119.2(5)
O8 Rh1 C5 C4 12.3(8)
N1 Rh1 C5 C1 141.7(4)
C3 Rh1 C5 C1 -81.1(4)
C4 Rh1 C5 C1 -119.2(5)
C2 Rh1 C5 C1 -37.7(4)
N8 Rh1 C5 C1 42.7(5)
O8 Rh1 C5 C1 -106.9(6)
N1 Rh1 C5 C10 21.8(7)
C3 Rh1 C5 C10 159.1(7)
C4 Rh1 C5 C10 121.0(8)
C2 Rh1 C5 C10 -157.6(7)
N8 Rh1 C5 C10 -77.1(7)
C1 Rh1 C5 C10 -119.8(8)
O8 Rh1 C5 C10 133.3(6)
Dy1 O1 C11 N2 75.0(7)
Dy1 O1 C11 N1 -106.5(6)
C12 N2 C11 O1 -175.8(5)
Rh2 N2 C11 O1 0.2(9)
C12 N2 C11 N1 5.7(8)
Rh2 N2 C11 N1 -178.3(4)
C14 N1 C11 O1 179.7(5)
Rh1 N1 C11 O1 -13.8(7)
C14 N1 C11 N2 -1.7(8)
Rh1 N1 C11 N2 164.7(4)
Rh2 O2 C12 N2 3.4(5)
Rh2 O2 C12 C13 -175.5(6)
C11 N2 C12 O2 174.1(5)
Rh2 N2 C12 O2 -3.5(5)
C11 N2 C12 C13 -6.8(8)
Rh2 N2 C12 C13 175.5(5)
O2 C12 C13 C14 -177.3(6)
N2 C12 C13 C14 3.8(8)
O2 C12 C13 C15 3.2(10)
N2 C12 C13 C15 -175.6(6)
C11 N1 C14 C13 -1.2(9)
Rh1 N1 C14 C13 -167.9(5)
C12 C13 C14 N1 0.1(9)
C15 C13 C14 N1 179.6(6)
N3 Rh2 C16 C17 -163.0(3)
C18 Rh2 C16 C17 -38.9(4)
N2 Rh2 C16 C17 95.8(4)
C19 Rh2 C16 C17 -82.2(4)
C20 Rh2 C16 C17 -119.5(5)
O2 Rh2 C16 C17 32.9(5)
N3 Rh2 C16 C20 -43.5(5)
C18 Rh2 C16 C20 80.6(4)
C17 Rh2 C16 C20 119.5(5)
N2 Rh2 C16 C20 -144.7(3)
C19 Rh2 C16 C20 37.3(3)
O2 Rh2 C16 C20 152.3(3)
N3 Rh2 C16 C21 77.1(6)
C18 Rh2 C16 C21 -158.7(6)
C17 Rh2 C16 C21 -119.9(7)
N2 Rh2 C16 C21 -24.1(6)
C19 Rh2 C16 C21 157.9(6)
C20 Rh2 C16 C21 120.7(7)
O2 Rh2 C16 C21 -87.0(6)
C20 C16 C17 C18 0.5(6)
C21 C16 C17 C18 179.3(5)
Rh2 C16 C17 C18 61.4(4)
C20 C16 C17 C22 179.9(6)
C21 C16 C17 C22 -1.3(10)
Rh2 C16 C17 C22 -119.3(6)
C20 C16 C17 Rh2 -60.8(4)
C21 C16 C17 Rh2 118.0(6)
N3 Rh2 C17 C16 64.6(11)
C18 Rh2 C17 C16 116.8(5)
N2 Rh2 C17 C16 -95.3(4)
C19 Rh2 C17 C16 79.9(4)
C20 Rh2 C17 C16 36.9(4)
O2 Rh2 C17 C16 -156.6(3)
N3 Rh2 C17 C18 -52.1(11)
N2 Rh2 C17 C18 147.9(3)
C19 Rh2 C17 C18 -36.9(3)
C16 Rh2 C17 C18 -116.8(5)
C20 Rh2 C17 C18 -79.9(4)
O2 Rh2 C17 C18 86.6(4)
N3 Rh2 C17 C22 -173.8(8)
C18 Rh2 C17 C22 -121.7(7)
N2 Rh2 C17 C22 26.2(6)
C19 Rh2 C17 C22 -158.6(6)
C16 Rh2 C17 C22 121.6(7)
C20 Rh2 C17 C22 158.4(6)
O2 Rh2 C17 C22 -35.0(6)
C16 C17 C18 C19 -1.5(6)
C22 C17 C18 C19 179.2(6)
Rh2 C17 C18 C19 60.9(4)
C16 C17 C18 C23 -176.7(6)
C22 C17 C18 C23 3.9(10)
Rh2 C17 C18 C23 -114.3(6)
C16 C17 C18 Rh2 -62.4(4)
C22 C17 C18 Rh2 118.3(6)
N3 Rh2 C18 C19 46.4(5)
C17 Rh2 C18 C19 -119.5(5)
N2 Rh2 C18 C19 -167.7(3)
C16 Rh2 C18 C19 -81.3(4)
C20 Rh2 C18 C19 -38.2(3)
O2 Rh2 C18 C19 142.3(3)
N3 Rh2 C18 C17 165.9(3)
N2 Rh2 C18 C17 -48.2(5)
C19 Rh2 C18 C17 119.5(5)
C16 Rh2 C18 C17 38.2(4)
C20 Rh2 C18 C17 81.2(4)
O2 Rh2 C18 C17 -98.2(4)
N3 Rh2 C18 C23 -73.4(6)
C17 Rh2 C18 C23 120.7(7)
N2 Rh2 C18 C23 72.5(6)
C19 Rh2 C18 C23 -119.9(7)
C16 Rh2 C18 C23 158.9(6)
C20 Rh2 C18 C23 -158.1(6)
O2 Rh2 C18 C23 22.4(5)
C17 C18 C19 C20 1.8(6)
C23 C18 C19 C20 177.1(6)
Rh2 C18 C19 C20 62.1(4)
C17 C18 C19 C24 -179.3(6)
C23 C18 C19 C24 -4.0(10)
Rh2 C18 C19 C24 -119.0(6)
C17 C18 C19 Rh2 -60.3(4)
C23 C18 C19 Rh2 115.1(6)
N3 Rh2 C19 C18 -146.2(4)
C17 Rh2 C19 C18 37.3(4)
N2 Rh2 C19 C18 67.9(14)
C16 Rh2 C19 C18 80.1(4)
C20 Rh2 C19 C18 117.2(5)
O2 Rh2 C19 C18 -47.5(4)
N3 Rh2 C19 C20 96.6(3)
C18 Rh2 C19 C20 -117.2(5)
C17 Rh2 C19 C20 -79.9(4)
N2 Rh2 C19 C20 -49.3(14)
C16 Rh2 C19 C20 -37.1(3)
O2 Rh2 C19 C20 -164.7(3)
N3 Rh2 C19 C24 -24.0(6)
C18 Rh2 C19 C24 122.2(7)
C17 Rh2 C19 C24 159.6(6)
N2 Rh2 C19 C24 -169.9(11)
C16 Rh2 C19 C24 -157.6(6)
C20 Rh2 C19 C24 -120.6(7)
O2 Rh2 C19 C24 74.8(6)
C17 C16 C20 C19 0.6(6)
C21 C16 C20 C19 -178.2(5)
Rh2 C16 C20 C19 -58.9(4)
C17 C16 C20 C25 -173.8(6)
C21 C16 C20 C25 7.4(9)
Rh2 C16 C20 C25 126.8(6)
C17 C16 C20 Rh2 59.5(4)
C21 C16 C20 Rh2 -119.3(6)
C18 C19 C20 C16 -1.5(6)
C24 C19 C20 C16 179.6(5)
Rh2 C19 C20 C16 59.1(4)
C18 C19 C20 C25 172.9(6)
C24 C19 C20 C25 -6.0(9)
Rh2 C19 C20 C25 -126.5(6)
C18 C19 C20 Rh2 -60.6(4)
C24 C19 C20 Rh2 120.5(6)
N3 Rh2 C20 C16 149.5(3)
C18 Rh2 C20 C16 -80.8(4)
C17 Rh2 C20 C16 -36.9(3)
N2 Rh2 C20 C16 51.3(4)
C19 Rh2 C20 C16 -119.0(5)
O2 Rh2 C20 C16 -79.3(7)
N3 Rh2 C20 C19 -91.5(3)
C18 Rh2 C20 C19 38.3(3)
C17 Rh2 C20 C19 82.1(4)
N2 Rh2 C20 C19 170.3(3)
C16 Rh2 C20 C19 119.0(5)
O2 Rh2 C20 C19 39.8(8)
N3 Rh2 C20 C25 28.5(7)
C18 Rh2 C20 C25 158.2(7)
C17 Rh2 C20 C25 -157.9(7)
N2 Rh2 C20 C25 -69.7(7)
C19 Rh2 C20 C25 120.0(8)
C16 Rh2 C20 C25 -121.0(8)
O2 Rh2 C20 C25 159.7(6)
Dy1 O3 C26 N3 -108.4(5)
Dy1 O3 C26 N4 70.1(7)
C29 N3 C26 O3 172.3(5)
Rh2 N3 C26 O3 -8.8(7)
C29 N3 C26 N4 -6.2(8)
Rh2 N3 C26 N4 172.7(4)
C27 N4 C26 O3 -171.4(5)
Rh3 N4 C26 O3 25.1(9)
C27 N4 C26 N3 7.1(8)
Rh3 N4 C26 N3 -156.5(5)
Rh3 O4 C27 N4 8.0(5)
Rh3 O4 C27 C28 -167.8(6)
C26 N4 C27 O4 -178.4(5)
Rh3 N4 C27 O4 -8.4(5)
C26 N4 C27 C28 -2.2(9)
Rh3 N4 C27 C28 167.8(5)
C26 N4 C27 Rh3 -170.0(6)
N5 Rh3 C27 O4 85.8(4)
N4 Rh3 C27 O4 170.7(6)
C31 Rh3 C27 O4 -137.4(4)
C34 Rh3 C27 O4 -37.0(5)
C32 Rh3 C27 O4 -105.0(4)
C33 Rh3 C27 O4 -64.6(4)
C35 Rh3 C27 O4 -116.5(10)
N5 Rh3 C27 N4 -84.9(4)
C31 Rh3 C27 N4 51.9(5)
C34 Rh3 C27 N4 152.3(4)
C32 Rh3 C27 N4 84.4(4)
C33 Rh3 C27 N4 124.7(4)
C35 Rh3 C27 N4 72.8(11)
O4 Rh3 C27 N4 -170.7(6)
N5 Rh3 C27 C28 -148(2)
N4 Rh3 C27 C28 -63(2)
C31 Rh3 C27 C28 -11(2)
C34 Rh3 C27 C28 89(2)
C32 Rh3 C27 C28 21(2)
C33 Rh3 C27 C28 61(2)
C35 Rh3 C27 C28 10(3)
O4 Rh3 C27 C28 126(2)
O4 C27 C28 C29 172.4(6)
N4 C27 C28 C29 -3.1(9)
Rh3 C27 C28 C29 53(2)
O4 C27 C28 C30 -6.2(12)
N4 C27 C28 C30 178.2(7)
Rh3 C27 C28 C30 -125(2)
C26 N3 C29 C28 0.7(10)
Rh2 N3 C29 C28 -178.3(5)
C27 C28 C29 N3 3.9(10)
C30 C28 C29 N3 -177.4(8)
N5 Rh3 C31 C35 -59.4(4)
N4 Rh3 C31 C35 -161.5(4)
C34 Rh3 C31 C35 37.0(4)
C32 Rh3 C31 C35 118.4(5)
C33 Rh3 C31 C35 80.6(4)
O4 Rh3 C31 C35 135.3(4)
C27 Rh3 C31 C35 173.2(3)
N5 Rh3 C31 C32 -177.8(3)
N4 Rh3 C31 C32 80.1(4)
C34 Rh3 C31 C32 -81.4(4)
C33 Rh3 C31 C32 -37.8(3)
C35 Rh3 C31 C32 -118.4(5)
O4 Rh3 C31 C32 16.8(6)
C27 Rh3 C31 C32 54.7(4)
N5 Rh3 C31 C36 64.7(7)
N4 Rh3 C31 C36 -37.4(7)
C34 Rh3 C31 C36 161.1(8)
C32 Rh3 C31 C36 -117.5(8)
C33 Rh3 C31 C36 -155.3(8)
C35 Rh3 C31 C36 124.1(8)
O4 Rh3 C31 C36 -100.6(7)
C27 Rh3 C31 C36 -62.7(8)
C35 C31 C32 C33 -0.3(7)
C36 C31 C32 C33 -178.0(6)
Rh3 C31 C32 C33 61.0(4)
C35 C31 C32 C37 177.6(6)
C36 C31 C32 C37 -0.1(10)
Rh3 C31 C32 C37 -121.1(7)
C35 C31 C32 Rh3 -61.3(4)
C36 C31 C32 Rh3 121.0(6)
N5 Rh3 C32 C33 -111.9(6)
N4 Rh3 C32 C33 133.0(4)
C31 Rh3 C32 C33 -117.6(5)
C34 Rh3 C32 C33 -37.7(4)
C35 Rh3 C32 C33 -80.8(4)
O4 Rh3 C32 C33 71.9(4)
C27 Rh3 C32 C33 101.8(4)
N5 Rh3 C32 C31 5.6(8)
N4 Rh3 C32 C31 -109.4(4)
C34 Rh3 C32 C31 79.9(4)
C33 Rh3 C32 C31 117.6(5)
C35 Rh3 C32 C31 36.8(4)
O4 Rh3 C32 C31 -170.5(3)
C27 Rh3 C32 C31 -140.6(3)
N5 Rh3 C32 C37 126.8(7)
N4 Rh3 C32 C37 11.7(6)
C31 Rh3 C32 C37 121.1(7)
C34 Rh3 C32 C37 -159.0(7)
C33 Rh3 C32 C37 -121.3(8)
C35 Rh3 C32 C37 157.9(7)
O4 Rh3 C32 C37 -49.4(6)
C27 Rh3 C32 C37 -19.5(6)
C31 C32 C33 C34 -0.5(7)
C37 C32 C33 C34 -178.5(6)
Rh3 C32 C33 C34 60.0(4)
C31 C32 C33 C38 -178.5(6)
C37 C32 C33 C38 3.6(11)
Rh3 C32 C33 C38 -117.9(7)
C31 C32 C33 Rh3 -60.6(4)
C37 C32 C33 Rh3 121.5(7)
N5 Rh3 C33 C32 148.1(4)
N4 Rh3 C33 C32 -59.0(5)
C31 Rh3 C33 C32 38.5(4)
C34 Rh3 C33 C32 118.8(6)
C35 Rh3 C33 C32 80.7(4)
O4 Rh3 C33 C32 -115.4(4)
C27 Rh3 C33 C32 -89.1(4)
N5 Rh3 C33 C34 29.3(6)
N4 Rh3 C33 C34 -177.7(3)
C31 Rh3 C33 C34 -80.3(4)
C32 Rh3 C33 C34 -118.8(6)
C35 Rh3 C33 C34 -38.1(4)
O4 Rh3 C33 C34 125.8(4)
C27 Rh3 C33 C34 152.2(3)
N5 Rh3 C33 C38 -90.7(6)
N4 Rh3 C33 C38 62.2(6)
C31 Rh3 C33 C38 159.6(6)
C34 Rh3 C33 C38 -120.0(7)
C32 Rh3 C33 C38 121.2(7)
C35 Rh3 C33 C38 -158.2(6)
O4 Rh3 C33 C38 5.8(5)
C27 Rh3 C33 C38 32.1(6)
C32 C33 C34 C35 1.2(7)
C38 C33 C34 C35 179.1(6)
Rh3 C33 C34 C35 61.4(4)
C32 C33 C34 C39 176.9(6)
C38 C33 C34 C39 -5.2(10)
Rh3 C33 C34 C39 -122.9(6)
C32 C33 C34 Rh3 -60.3(4)
C38 C33 C34 Rh3 117.7(7)
N5 Rh3 C34 C35 80.3(4)
N4 Rh3 C34 C35 -111.1(8)
C31 Rh3 C34 C35 -36.2(4)
C32 Rh3 C34 C35 -80.0(4)
C33 Rh3 C34 C35 -117.2(5)
O4 Rh3 C34 C35 179.8(3)
C27 Rh3 C34 C35 -161.3(4)
N5 Rh3 C34 C33 -162.5(3)
N4 Rh3 C34 C33 6.1(9)
C31 Rh3 C34 C33 81.0(4)
C32 Rh3 C34 C33 37.2(4)
C35 Rh3 C34 C33 117.2(5)
O4 Rh3 C34 C33 -63.0(4)
C27 Rh3 C34 C33 -44.0(5)
N5 Rh3 C34 C39 -43.4(7)
N4 Rh3 C34 C39 125.2(8)
C31 Rh3 C34 C39 -159.9(7)
C32 Rh3 C34 C39 156.3(7)
C33 Rh3 C34 C39 119.1(8)
C35 Rh3 C34 C39 -123.7(8)
O4 Rh3 C34 C39 56.1(7)
C27 Rh3 C34 C39 75.0(7)
C32 C31 C35 C34 1.1(7)
C36 C31 C35 C34 178.6(6)
Rh3 C31 C35 C34 -59.7(4)
C32 C31 C35 C40 -178.6(6)
C36 C31 C35 C40 -1.1(10)
Rh3 C31 C35 C40 120.6(6)
C32 C31 C35 Rh3 60.7(4)
C36 C31 C35 Rh3 -121.7(7)
C33 C34 C35 C31 -1.4(7)
C39 C34 C35 C31 -176.9(6)
Rh3 C34 C35 C31 59.9(4)
C33 C34 C35 C40 178.3(6)
C39 C34 C35 C40 2.8(10)
Rh3 C34 C35 C40 -120.4(6)
C33 C34 C35 Rh3 -61.3(4)
C39 C34 C35 Rh3 123.2(7)
N5 Rh3 C35 C31 131.7(4)
N4 Rh3 C35 C31 30.7(6)
C34 Rh3 C35 C31 -119.8(5)
C32 Rh3 C35 C31 -38.2(4)
C33 Rh3 C35 C31 -81.4(4)
O4 Rh3 C35 C31 -120.3(5)
C27 Rh3 C35 C31 -25.9(12)
N5 Rh3 C35 C34 -108.4(4)
N4 Rh3 C35 C34 150.5(4)
C31 Rh3 C35 C34 119.8(5)
C32 Rh3 C35 C34 81.6(4)
C33 Rh3 C35 C34 38.5(3)
O4 Rh3 C35 C34 -0.4(7)
C27 Rh3 C35 C34 94.0(11)
N5 Rh3 C35 C40 11.5(7)
N4 Rh3 C35 C40 -89.6(7)
C31 Rh3 C35 C40 -120.2(8)
C34 Rh3 C35 C40 119.9(8)
C32 Rh3 C35 C40 -158.5(7)
C33 Rh3 C35 C40 158.4(7)
O4 Rh3 C35 C40 119.5(7)
C27 Rh3 C35 C40 -146.1(9)
Dy1 O5 C41 N6 76.6(6)
Dy1 O5 C41 N5 -104.2(5)
C42 N6 C41 O5 -175.9(5)
Rh4 N6 C41 O5 0.9(9)
C42 N6 C41 N5 4.9(8)
Rh4 N6 C41 N5 -178.3(4)
C44 N5 C41 O5 178.0(5)
Rh3 N5 C41 O5 -6.2(7)
C44 N5 C41 N6 -2.8(8)
Rh3 N5 C41 N6 173.0(4)
Rh4 O6 C42 N6 1.7(4)
Rh4 O6 C42 C43 -177.5(5)
C41 N6 C42 O6 176.3(5)
Rh4 N6 C42 O6 -1.8(4)
C41 N6 C42 C43 -4.4(8)
Rh4 N6 C42 C43 177.5(4)
C41 N6 C42 Rh4 178.1(6)
N7 Rh4 C42 O6 89.9(3)
C49 Rh4 C42 O6 -30.6(4)
N6 Rh4 C42 O6 178.0(5)
C46 Rh4 C42 O6 -140.6(4)
C50 Rh4 C42 O6 -34.1(19)
C47 Rh4 C42 O6 -108.3(3)
C48 Rh4 C42 O6 -67.3(4)
N7 Rh4 C42 N6 -88.1(3)
C49 Rh4 C42 N6 151.4(3)
C46 Rh4 C42 N6 41.4(5)
C50 Rh4 C42 N6 147.9(17)
C47 Rh4 C42 N6 73.7(4)
C48 Rh4 C42 N6 114.7(3)
O6 Rh4 C42 N6 -178.0(5)
N7 Rh4 C42 C43 -111(4)
C49 Rh4 C42 C43 129(4)
N6 Rh4 C42 C43 -23(4)
C46 Rh4 C42 C43 19(4)
C50 Rh4 C42 C43 125(4)
C47 Rh4 C42 C43 51(4)
C48 Rh4 C42 C43 92(4)
O6 Rh4 C42 C43 159(4)
O6 C42 C43 C44 -179.1(5)
N6 C42 C43 C44 1.7(7)
Rh4 C42 C43 C44 23(4)
O6 C42 C43 C45 4.2(9)
N6 C42 C43 C45 -175.0(5)
Rh4 C42 C43 C45 -154(4)
C41 N5 C44 C43 0.3(8)
Rh3 N5 C44 C43 -175.8(4)
C42 C43 C44 N5 0.2(8)
C45 C43 C44 N5 176.9(5)
N7 Rh4 C46 C47 174.8(3)
C49 Rh4 C46 C47 -80.6(4)
N6 Rh4 C46 C47 74.3(4)
C50 Rh4 C46 C47 -117.9(5)
C48 Rh4 C46 C47 -37.0(4)
O6 Rh4 C46 C47 -2.6(8)
C42 Rh4 C46 C47 51.9(5)
N7 Rh4 C46 C50 -67.3(4)
C49 Rh4 C46 C50 37.3(3)
N6 Rh4 C46 C50 -167.8(3)
C47 Rh4 C46 C50 117.9(5)
C48 Rh4 C46 C50 80.9(4)
O6 Rh4 C46 C50 115.4(6)
C42 Rh4 C46 C50 169.8(3)
N7 Rh4 C46 C51 54.1(8)
C49 Rh4 C46 C51 158.7(8)
N6 Rh4 C46 C51 -46.5(8)
C50 Rh4 C46 C51 121.4(8)
C47 Rh4 C46 C51 -120.7(9)
C48 Rh4 C46 C51 -157.8(8)
O6 Rh4 C46 C51 -123.3(7)
C42 Rh4 C46 C51 -68.9(8)
C50 C46 C47 C48 0.1(7)
C51 C46 C47 C48 -173.0(6)
Rh4 C46 C47 C48 61.0(4)
C50 C46 C47 C52 -179.6(6)
C51 C46 C47 C52 7.2(10)
Rh4 C46 C47 C52 -118.7(6)
C50 C46 C47 Rh4 -60.9(4)
C51 C46 C47 Rh4 126.0(6)
N7 Rh4 C47 C48 -128.5(4)
C49 Rh4 C47 C48 -37.3(4)
N6 Rh4 C47 C48 122.7(4)
C46 Rh4 C47 C48 -118.6(5)
C50 Rh4 C47 C48 -80.4(4)
O6 Rh4 C47 C48 60.3(4)
C42 Rh4 C47 C48 92.4(4)
N7 Rh4 C47 C46 -10.0(7)
C49 Rh4 C47 C46 81.2(4)
N6 Rh4 C47 C46 -118.8(4)
C50 Rh4 C47 C46 38.1(4)
C48 Rh4 C47 C46 118.6(5)
O6 Rh4 C47 C46 178.9(3)
C42 Rh4 C47 C46 -149.1(3)
N7 Rh4 C47 C52 109.1(7)
C49 Rh4 C47 C52 -159.7(7)
N6 Rh4 C47 C52 0.3(7)
C46 Rh4 C47 C52 119.1(8)
C50 Rh4 C47 C52 157.2(7)
C48 Rh4 C47 C52 -122.4(8)
O6 Rh4 C47 C52 -62.0(7)
C42 Rh4 C47 C52 -30.0(7)
C46 C47 C48 C49 -1.7(7)
C52 C47 C48 C49 178.1(6)
Rh4 C47 C48 C49 58.8(4)
C46 C47 C48 C53 178.9(6)
C52 C47 C48 C53 -1.4(10)
Rh4 C47 C48 C53 -120.6(6)
C46 C47 C48 Rh4 -60.5(4)
C52 C47 C48 Rh4 119.2(7)
N7 Rh4 C48 C47 129.9(5)
C49 Rh4 C48 C47 119.6(5)
N6 Rh4 C48 C47 -70.6(4)
C46 Rh4 C48 C47 37.4(4)
C50 Rh4 C48 C47 81.1(4)
O6 Rh4 C48 C47 -130.0(4)
C42 Rh4 C48 C47 -102.9(4)
N7 Rh4 C48 C49 10.3(6)
N6 Rh4 C48 C49 169.8(3)
C46 Rh4 C48 C49 -82.1(4)
C50 Rh4 C48 C49 -38.4(4)
C47 Rh4 C48 C49 -119.6(5)
O6 Rh4 C48 C49 110.4(3)
C42 Rh4 C48 C49 137.5(3)
N7 Rh4 C48 C53 -108.7(7)
C49 Rh4 C48 C53 -119.0(8)
N6 Rh4 C48 C53 50.9(7)
C46 Rh4 C48 C53 158.9(7)
C50 Rh4 C48 C53 -157.4(7)
C47 Rh4 C48 C53 121.5(8)
O6 Rh4 C48 C53 -8.5(7)
C42 Rh4 C48 C53 18.5(7)
C47 C48 C49 C50 2.6(7)
C53 C48 C49 C50 -177.9(6)
Rh4 C48 C49 C50 62.5(4)
C47 C48 C49 C54 -179.3(6)
C53 C48 C49 C54 0.2(10)
Rh4 C48 C49 C54 -119.3(6)
C47 C48 C49 Rh4 -59.9(4)
C53 C48 C49 Rh4 119.5(6)
N7 Rh4 C49 C50 68.8(4)
N6 Rh4 C49 C50 -140.0(5)
C46 Rh4 C49 C50 -37.6(4)
C47 Rh4 C49 C50 -80.3(4)
C48 Rh4 C49 C50 -116.5(5)
O6 Rh4 C49 C50 165.5(3)
C42 Rh4 C49 C50 -179.3(3)
N7 Rh4 C49 C48 -174.6(3)
N6 Rh4 C49 C48 -23.4(7)
C46 Rh4 C49 C48 78.9(4)
C50 Rh4 C49 C48 116.5(5)
C47 Rh4 C49 C48 36.3(4)
O6 Rh4 C49 C48 -78.0(4)
C42 Rh4 C49 C48 -62.8(4)
N7 Rh4 C49 C54 -53.3(7)
N6 Rh4 C49 C54 97.9(8)
C46 Rh4 C49 C54 -159.7(7)
C50 Rh4 C49 C54 -122.1(8)
C47 Rh4 C49 C54 157.6(7)
C48 Rh4 C49 C54 121.4(7)
O6 Rh4 C49 C54 43.4(6)
C42 Rh4 C49 C54 58.6(7)
C48 C49 C50 C46 -2.5(6)
C54 C49 C50 C46 179.4(6)
Rh4 C49 C50 C46 60.3(4)
C48 C49 C50 C55 179.4(6)
C54 C49 C50 C55 1.3(10)
Rh4 C49 C50 C55 -117.8(7)
C48 C49 C50 Rh4 -62.8(4)
C54 C49 C50 Rh4 119.1(6)
C47 C46 C50 C49 1.5(7)
C51 C46 C50 C49 174.6(6)
Rh4 C46 C50 C49 -59.9(4)
C47 C46 C50 C55 179.6(6)
C51 C46 C50 C55 -7.3(10)
Rh4 C46 C50 C55 118.2(7)
C47 C46 C50 Rh4 61.5(4)
C51 C46 C50 Rh4 -125.5(6)
N7 Rh4 C50 C49 -119.7(4)
N6 Rh4 C50 C49 144.6(4)
C46 Rh4 C50 C49 118.6(5)
C47 Rh4 C50 C49 81.1(4)
C48 Rh4 C50 C49 38.8(4)
O6 Rh4 C50 C49 -24.5(5)
C42 Rh4 C50 C49 4(2)
N7 Rh4 C50 C46 121.7(3)
C49 Rh4 C50 C46 -118.6(5)
N6 Rh4 C50 C46 25.9(6)
C47 Rh4 C50 C46 -37.5(3)
C48 Rh4 C50 C46 -79.8(4)
O6 Rh4 C50 C46 -143.1(4)
C42 Rh4 C50 C46 -114.6(17)
N7 Rh4 C50 C55 1.3(7)
C49 Rh4 C50 C55 121.0(8)
N6 Rh4 C50 C55 -94.4(8)
C46 Rh4 C50 C55 -120.3(8)
C47 Rh4 C50 C55 -157.8(7)
C48 Rh4 C50 C55 159.8(7)
O6 Rh4 C50 C55 96.5(7)
C42 Rh4 C50 C55 125.0(16)
Dy1 O7 C56 N8 75.4(6)
Dy1 O7 C56 N7 -104.8(5)
C57 N8 C56 O7 -175.5(5)
Rh1 N8 C56 O7 13.1(9)
C57 N8 C56 N7 4.6(8)
Rh1 N8 C56 N7 -166.7(4)
C59 N7 C56 O7 177.5(5)
Rh4 N7 C56 O7 -10.2(7)
C59 N7 C56 N8 -2.7(8)
Rh4 N7 C56 N8 169.6(4)
Rh1 O8 C57 N8 6.9(5)
Rh1 O8 C57 C58 -171.6(5)
C56 N8 C57 O8 178.0(5)
Rh1 N8 C57 O8 -7.2(5)
C56 N8 C57 C58 -3.4(8)
Rh1 N8 C57 C58 171.5(5)
O8 C57 C58 C59 178.6(6)
N8 C57 C58 C59 0.2(8)
O8 C57 C58 C60 3.7(9)
N8 C57 C58 C60 -174.7(5)
C56 N7 C59 C58 -0.5(9)
Rh4 N7 C59 C58 -172.7(4)
C57 C58 C59 N7 1.7(8)
C60 C58 C59 N7 176.5(6)
C64 N12 C61 O18 -174.0(10)
C64 N12 C61 N13 1.5(16)
C62 N13 C61 O18 175.5(10)
C62 N13 C61 N12 0.2(15)
C61 N13 C62 O19 179.1(9)
C61 N13 C62 C63 -2.5(14)
O19 C62 C63 C64 -178.7(10)
N13 C62 C63 C64 2.9(13)
O19 C62 C63 C65 -1.2(16)
N13 C62 C63 C65 -179.5(9)
C62 C63 C64 N12 -1.4(15)
C65 C63 C64 N12 -179.1(10)
C61 N12 C64 C63 -0.9(18)
